data_4129777
loop_
_publ_author_name
'Wallen, Christian M.'
'Bacsa, John'
'Scarborough, Christopher C.'

_publ_section_title
;
 Hydrogen Peroxide Complex of Zinc.
;
_journal_issue 46
_journal_name_full 'Journal of the American Chemical Society'
_journal_page_first 14606
_journal_page_last 14609
_journal_paper_doi 10.1021/jacs.5b10450
_journal_volume 137
_journal_year 2015
_chemical_formula_moiety 'C27 H36 N5 O7 S3 Zn, C16 H36 N'
_chemical_formula_sum 'C43 H72 N6 O7 S3 Zn'
_chemical_formula_weight 946.61
_space_group_crystal_system triclinic
_space_group_IT_number 2
_space_group_name_Hall '-P 1'
_space_group_name_H-M_alt 'P -1'
_atom_sites_solution_hydrogens geom
_audit_creation_date 2015-07-13
_audit_creation_method
;
Olex2 1.2-dev
(compiled 2015.06.29 svn.r3191 for OlexSys, GUI svn.r5065)
;
_cell_angle_alpha 90.555(2)
_cell_angle_beta 100.310(2)
_cell_angle_gamma 110.958(2)
_cell_formula_units_Z 4
_cell_length_a 13.579(2)
_cell_length_b 18.615(3)
_cell_length_c 20.015(4)
_cell_measurement_reflns_used 9762
_cell_measurement_temperature 100(2)
_cell_measurement_theta_max 30.742
_cell_measurement_theta_min 2.384
_cell_volume 4633.3(14)
_computing_cell_refinement 'SAINT v8.34A (Bruker, 2013)'
_computing_data_collection 'APEX2 v2011.2-4 (Bruker, 2011)'
_computing_data_reduction 'SAINT v8.34A (Bruker, 2013)'
_computing_molecular_graphics 'Olex2 (Dolomanov et al., 2009)'
_computing_publication_material 'Olex2 (Dolomanov et al., 2009)'
_computing_structure_refinement 'SHELXL-97 (Sheldrick, 2008)'
_computing_structure_solution 'Superflip (L. Palatinus & G. Chapuis, 2007)'
_diffrn_ambient_temperature 100(2)
_diffrn_detector_area_resol_mean 512
_diffrn_measured_fraction_theta_full 0.999
_diffrn_measured_fraction_theta_max 0.999
_diffrn_measurement_device_type 'Bruker APEX-II CCD'
_diffrn_measurement_method '\w scans with a narrow frame width'
_diffrn_radiation_monochromator graphite
_diffrn_radiation_type MoK\a
_diffrn_radiation_wavelength 0.71073
_diffrn_reflns_av_R_equivalents 0.0402
_diffrn_reflns_av_unetI/netI 0.0382
_diffrn_reflns_Laue_measured_fraction_full 0.999
_diffrn_reflns_Laue_measured_fraction_max 0.999
_diffrn_reflns_limit_h_max 17
_diffrn_reflns_limit_h_min -17
_diffrn_reflns_limit_k_max 24
_diffrn_reflns_limit_k_min -24
_diffrn_reflns_limit_l_max 25
_diffrn_reflns_limit_l_min -25
_diffrn_reflns_number 77125
_diffrn_reflns_point_group_measured_fraction_full 0.999
_diffrn_reflns_point_group_measured_fraction_max 0.999
_diffrn_reflns_theta_full 26.000
_diffrn_reflns_theta_max 27.484
_diffrn_reflns_theta_min 1.504
_diffrn_source 'sealed tube'
_diffrn_source_current 35
_diffrn_source_voltage 45
_diffrn_standards_number 0
_exptl_absorpt_coefficient_mu 0.720
_exptl_absorpt_correction_T_max 0.7461
_exptl_absorpt_correction_T_min 0.6355
_exptl_absorpt_correction_type multi-scan
_exptl_absorpt_process_details
;
SADABS-2014/5 (Bruker,2014/5) was used for absorption correction.
wR2(int) was 0.1626 before and 0.0570 after correction.
The Ratio of minimum to maximum transmission is 0.8518.
The \l/2 correction factor is 0.00150.
;
_exptl_crystal_colour colourless
_exptl_crystal_colour_primary colourless
_exptl_crystal_density_diffrn 1.357
_exptl_crystal_description prism
_exptl_crystal_F_000 2024
_exptl_crystal_recrystallization_method
'The material was recrystallised from a mixture of THF and diethyl ether by vapor diffusion'
_exptl_crystal_size_max 0.627
_exptl_crystal_size_mid 0.279
_exptl_crystal_size_min 0.205
_refine_diff_density_max 1.174
_refine_diff_density_min -0.417
_refine_diff_density_rms 0.095
_refine_ls_extinction_method none
_refine_ls_goodness_of_fit_ref 1.057
_refine_ls_hydrogen_treatment constr
_refine_ls_matrix_type full
_refine_ls_number_parameters 1335
_refine_ls_number_reflns 21226
_refine_ls_number_restraints 606
_refine_ls_restrained_S_all 1.050
_refine_ls_R_factor_all 0.0795
_refine_ls_R_factor_gt 0.0541
_refine_ls_shift/su_max 0.002
_refine_ls_shift/su_mean 0.000
_refine_ls_structure_factor_coef Fsqd
_refine_ls_weighting_details 'w=1/[\s^2^(Fo^2^)+(0.0415P)^2^+12.1864P] where P=(Fo^2^+2Fc^2^)/3'
_refine_ls_weighting_scheme calc
_refine_ls_wR_factor_gt 0.1162
_refine_ls_wR_factor_ref 0.1356
_reflns_Friedel_coverage 0.000
_reflns_number_gt 16159
_reflns_number_total 21226
_reflns_threshold_expression 'I > 2\s(I)'
_cod_data_source_file ja5b10450_si_002.cif
_cod_data_source_block cmw04_butsnh2oh
_cod_original_cell_volume 4633.2(14)
_cod_database_code 4129777
_shelx_space_group_comment
;
The symmetry employed for this shelxl refinement is uniquely defined
by the following loop, which should always be used as a source of
symmetry information in preference to the above space-group names.
They are only intended as comments.
;
_shelx_estimated_absorpt_t_max 0.866
_shelx_estimated_absorpt_t_min 0.661
_olex2_refinement_description
;
1. Fixed Uiso
 At 1.2 times of:
  All C(H) groups, All C(H,H) groups, All C(H,H,H,H) groups, All N(H,H) groups
 At 1.5 times of:
  All C(H,H,H) groups, All O(H) groups
2. Restrained distances
 C26A-C25A
 1.52 with sigma of 0.02
 C28B-C27B
 1.52 with sigma of 0.01
 C29A-C30A = C29B-C30B
 1.52 with sigma of 0.01
 C24B-C23B
 1.52 with sigma of 0.01
 C29A-C30A = C29B-C30B
 1.52 with sigma of 0.004
 S3BB-N2BB \\sim S3BA-N2BA
 with sigma of 0.003
 S3BA-C14_3 \\sim S3BB-C14_4
 with sigma of 0.003
 C17_6-C16_6 \\sim C16_6-C15_6 \\sim C20_6-C19_6 \\sim C19_6-C17_6
 with sigma of 0.02
 C17_6-C20_6 \\sim C17_6-C15_6 \\sim C16_6-C19_6 \\sim C15_6-C20_6
 with sigma of 0.04
3. Restrained planarity
 C17_6, C16_6, C15_6, C20_6, C19_6
 with sigma of 0.1
 with sigma of 0.1
4. Uiso/Uaniso restraints and constraints
C17_6 \\sim C16_6 \\sim C15_6 \\sim C20_6 \\sim C19_6: within 2A with sigma of
0.04 and sigma for terminal atoms of 0.08
: within 2A with sigma of 0.04 and sigma for terminal atoms of 0.08
Uanis(C33A) \\sim Ueq: with sigma of 0.005 and sigma for terminal atoms of 0.01
Uanis(N7A) \\sim Ueq: with sigma of 0.005 and sigma for terminal atoms of 0.01
Uanis(C29A) \\sim Ueq: with sigma of 0.002 and sigma for terminal atoms of 0.004
Uanis(C31B) \\sim Ueq: with sigma of 0.002 and sigma for terminal atoms of 0.004
Uanis(C36A) \\sim Ueq: with sigma of 0.002 and sigma for terminal atoms of 0.004
Uanis(C35B) \\sim Ueq: with sigma of 0.002 and sigma for terminal atoms of 0.004
Uanis(C33A) \\sim Ueq: with sigma of 0.002 and sigma for terminal atoms of 0.004
Uanis(C34A) \\sim Ueq: with sigma of 0.002 and sigma for terminal atoms of 0.004
Uanis(C25B) \\sim Ueq: with sigma of 0.002 and sigma for terminal atoms of 0.004
Uanis(C25A) \\sim Ueq: with sigma of 0.002 and sigma for terminal atoms of 0.004
Uanis(C21A) \\sim Ueq: with sigma of 0.004 and sigma for terminal atoms of 0.008
Uanis(C22A) \\sim Ueq: with sigma of 0.002 and sigma for terminal atoms of 0.004
Uanis(C23A) \\sim Ueq: with sigma of 0.002 and sigma for terminal atoms of 0.004
Uanis(C33A) \\sim Ueq: with sigma of 0.002 and sigma for terminal atoms of 0.004
Uanis(O5BA) \\sim Ueq: with sigma of 0.002 and sigma for terminal atoms of 0.004
Uanis(C14_2) \\sim Ueq: with sigma of 0.002 and sigma for terminal atoms of
0.004
Uanis(C14_3) \\sim Ueq: with sigma of 0.002 and sigma for terminal atoms of
0.004
Uanis(C19_4) \\sim Ueq: with sigma of 0.002 and sigma for terminal atoms of
0.004
Uanis(N2BA) \\sim Ueq: with sigma of 0.002 and sigma for terminal atoms of 0.004
Uanis(O5BA) \\sim Ueq: with sigma of 0.002 and sigma for terminal atoms of 0.004
Uanis(S3BB) \\sim Ueq: with sigma of 0.002 and sigma for terminal atoms of 0.004
Uanis(O6BB) \\sim Ueq: with sigma of 0.002 and sigma for terminal atoms of 0.004
Uanis(C34B) = Uanis(C34A)
Uanis(C29A) = Uanis(C29B)
Uanis(C30A) = Uanis(C30B)
Uanis(C33A) = Uanis(C33B)
Uanis(C35A) = Uanis(C35B)
Uanis(O5BA) = Uanis(O5BB)
Uanis(N2BA) = Uanis(N2BB)
Uanis(O6BB) = Uanis(O6BA)
Uanis(C15_2) = Uanis(C15_1)
Uanis(C15_3) = Uanis(C15_4)
Uanis(C14_1) = Uanis(C14_2)
Uanis(C14_4) = Uanis(C14_3)
Uanis(C19_3) = Uanis(C19_4)
Uanis(S3BB) = Uanis(S3BA)
5. Rigid body (RIGU) restrains
 C21B, C22B, C23B, C24B
 with sigma for 1-2 distances of 0.004 and sigma for 1-3 distances of 0.004
 C25B, C26B, C27B, C28B
 with sigma for 1-2 distances of 0.004 and sigma for 1-3 distances of 0.004
 N1B, N2BB, C2B, C1B
 with sigma for 1-2 distances of 0.002 and sigma for 1-3 distances of 0.002
 N1B, N3B, N4B, C3B, C4B, C5B, C6B
 with sigma for 1-2 distances of 0.002 and sigma for 1-3 distances of 0.002
 C17_1, C16_1, C15_1, C20_1, C18_1
 with sigma for 1-2 distances of 0.004 and sigma for 1-3 distances of 0.004
 C17_6, C16_6, C15_6, C20_6, C19_6
 with sigma for 1-2 distances of 0.004 and sigma for 1-3 distances of 0.004
 C29A, C30A
 with sigma for 1-2 distances of 0.002 and sigma for 1-3 distances of 0.002
 C31B, C30A
 with sigma for 1-2 distances of 0.002 and sigma for 1-3 distances of 0.002
 C14_3, C15_3, C16_4, C17_4, C18_4, C19_4, C20_4, C14_4
 with sigma for 1-2 distances of 0.002 and sigma for 1-3 distances of 0.002
 C15_2, C16_2, C17_2, C19_2, C20_2, C14_2
 with sigma for 1-2 distances of 0.002 and sigma for 1-3 distances of 0.002
 with sigma for 1-2 distances of 0.004 and sigma for 1-3 distances of 0.004
6. Same fragment restrains
{N7B, C21B, C22B, C23B, C24B, C25B, C26B, C27B, C28B, C29B, C30B, C31B, C32B,
C33B, C34B, C35B, C36B} sigma for 1-2: 0.002, 1-3: 0.002
as
{N7A, C21A, C22A, C23A, C24A, C25A, C26A, C27A, C28A, C29A, C30A, C31A, C32A,
C33A, C34A, C35A, C36A}
{C14_2, C15_2, C16_2, C17_2, C18_2, C19_2, C20_2}
{C14_3, C15_3, C16_3, C17_3, C18_3, C19_3, C20_3}
{C14_4, C15_4, C16_4, C17_4, C18_4, C19_4, C20_4}
{C14_5, C15_5, C16_5, C17_5, C18_5, C19_5, C20_5}
{C14_6, C15_6, C16_6, C17_6, C18_6, C19_6, C20_6}
as
{C14_1, C15_1, C16_1, C17_1, C18_1, C19_1, C20_1} sigma for 1-2: 0.002 1-3:
0.002
7. Others
 Sof(N7B)=Sof(C21B)=Sof(H21C)=Sof(H21D)=Sof(C22B)=Sof(H22C)=Sof(H22D)=
 Sof(C23B)=Sof(H23C)=Sof(H23D)=Sof(C24B)=Sof(H24D)=Sof(H24E)=Sof(H24F)=
 Sof(C25B)=Sof(H25C)=Sof(H25D)=Sof(C26B)=Sof(H26C)=Sof(H26D)=Sof(C27B)=
 Sof(H27C)=Sof(H27D)=Sof(C28B)=Sof(H28F)=Sof(H28G)=Sof(H28H)=Sof(C29B)=
 Sof(H29E)=Sof(H29F)=Sof(C30B)=Sof(H30E)=Sof(H30F)=Sof(C31B)=Sof(H31F)=
 Sof(H31G)=Sof(C32B)=Sof(H32F)=Sof(H32G)=Sof(H32H)=Sof(C33B)=Sof(H33E)=
 Sof(H33F)=Sof(C34B)=Sof(H34E)=Sof(H34F)=Sof(C35B)=Sof(H35F)=Sof(H35G)=
 Sof(C36B)=Sof(H36F)=Sof(H36G)=Sof(H36H)=1-FVAR(1)
 Sof(N7A)=Sof(C21A)=Sof(H21A)=Sof(H21B)=Sof(C22A)=Sof(H22A)=Sof(H22B)=
 Sof(C23A)=Sof(H23A)=Sof(H23B)=Sof(C24A)=Sof(H24A)=Sof(H24B)=Sof(H24C)=
 Sof(C25A)=Sof(H25A)=Sof(H25B)=Sof(C26A)=Sof(H26A)=Sof(H26B)=Sof(C27A)=
 Sof(H27A)=Sof(H27B)=Sof(C28A)=Sof(H28C)=Sof(H28D)=Sof(H28E)=Sof(C29A)=
 Sof(H29C)=Sof(H29D)=Sof(C30A)=Sof(H30C)=Sof(H30D)=Sof(C31A)=Sof(H31D)=
 Sof(H31E)=Sof(C32A)=Sof(H32C)=Sof(H32D)=Sof(H32E)=Sof(C33A)=Sof(H33C)=
 Sof(H33D)=Sof(C34A)=Sof(H34C)=Sof(H34D)=Sof(C35A)=Sof(H35D)=Sof(H35E)=
 Sof(C36A)=Sof(H36C)=Sof(H36D)=Sof(H36E)=FVAR(1)
 Fixed Sof: S3BA(0.5) S3BB(0.5) O5BA(0.5) O5BB(0.5) O6BA(0.5) O6BB(0.5)
 N2BA(0.5) N2BB(0.5) H2BA(0.5) H2BB(0.5) H2BC(0.5) H2BD(0.5) C14(0.5) C15(0.5)
 H15(0.5) C16(0.5) H16(0.5) C17(0.5) C18(0.5) H18A(0.5) H18B(0.5) H18C(0.5)
 C19(0.5) H19(0.5) C20(0.5) H20(0.5) C14(0.5) C15(0.5) H15(0.5) C16(0.5)
 H16(0.5) C17(0.5) C18(0.5) H18A(0.5) H18B(0.5) H18C(0.5) C19(0.5) H19(0.5)
 C20(0.5) H20(0.5) C14(0.5) C15(0.5) H15(0.5) C16(0.5) H16(0.5) C17(0.5)
 C18(0.5) H18A(0.5) H18B(0.5) H18C(0.5) C19(0.5) H19(0.5) C20(0.5) H20(0.5)
 C14(0.5) C15(0.5) H15(0.5) C16(0.5) H16(0.5) C17(0.5) C18(0.5) H18A(0.5)
 H18B(0.5) H18C(0.5) C19(0.5) H19(0.5) C20(0.5) H20(0.5)
8.a Secondary CH2 refined with riding coordinates:
 N5(H5A,H5B), C1(H1A,H1B), C2(H2A,H2B), C3(H3A,H3B), C4(H4A,H4B), C6(H6A,H6B),
 C5(H5C,H5D), N5B(H5BA,H5BB), C2B(H2BA,H2BB), C2B(H2BC,H2BD), C3B(H3BA,H3BB),
 C4B(H4BA,H4BB), C5B(H5BC,H5BD), C1B(H1BA,H1BB), C6B(H6BA,H6BB), C28(H28A,H28B),
  C29(H29A,H29B), C30(H30A,H30B), C32(H32A,H32B), C33(H33A,H33B), C34(H34A,
 H34B), C36(H36A,H36B), C37(H37A,H37B), C38(H38A,H38B), C40(H40A,H40B),
 C41(H41A,H41B), C42(H42A,H42B), C21A(H21A,H21B), C22A(H22A,H22B), C23A(H23A,
 H23B), C25A(H25A,H25B), C26A(H26A,H26B), C27A(H27A,H27B), C29A(H29C,H29D),
 C30A(H30C,H30D), C31A(H31D,H31E), C33A(H33C,H33D), C34A(H34C,H34D), C35A(H35D,
 H35E), C21B(H21C,H21D), C22B(H22C,H22D), C23B(H23C,H23D), C25B(H25C,H25D),
 C26B(H26C,H26D), C27B(H27C,H27D), C29B(H29E,H29F), C30B(H30E,H30F), C31B(H31F,
 H31G), C33B(H33E,H33F), C34B(H34E,H34F), C35B(H35F,H35G)
8.b Aromatic/amide H refined with riding coordinates:
 C8(H8), C12(H12), C11(H11), C9(H9), C8B(H8B), C9B(H9B), C11B(H11B),
 C12B(H12B), C15(H15), C16(H16), C19(H19), C20(H20), C15(H15), C16(H16),
 C19(H19), C20(H20), C15(H15), C16(H16), C19(H19), C20(H20), C15(H15), C16(H16),
  C19(H19), C20(H20), C15(H15), C16(H16), C19(H19), C20(H20), C15(H15),
 C16(H16), C19(H19), C20(H20)
8.c Idealised Me refined as rotating group:
 C13(H13D,H13E,H13F), C13B(H13A,H13B,H13C), C31(H31A,H31B,H31C), C35(H35A,H35B,
 H35C), C39(H39A,H39B,H39C), C43(H43A,H43B,H43C), C24A(H24A,H24B,H24C),
 C28A(H28C,H28D,H28E), C32A(H32C,H32D,H32E), C36A(H36C,H36D,H36E), C24B(H24D,
 H24E,H24F), C28B(H28F,H28G,H28H), C32B(H32F,H32G,H32H), C36B(H36F,H36G,H36H),
 C18(H18A,H18B,H18C), C18(H18A,H18B,H18C), C18(H18A,H18B,H18C), C18(H18A,H18B,
 H18C), C18(H18A,H18B,H18C), C18(H18A,H18B,H18C)
8.d Idealised tetrahedral OH refined as rotating group:
 O7(H7), O7B(H7B)
;
_shelx_shelxl_version_number 2014/7
_olex2_diffrn_ambient_temperature_device 'Oxford Cryosystems'
_olex2_exptl_crystal_mounting_method 'The crystal was mounted on a loop with paratone oil'
_olex2_submission_original_sample_id CMW04_BuTsNH2OH
_olex2_submission_special_instructions 'No special instructions were received'

loop_
_space_group_symop_operation_xyz
'x, y, z'
'-x, -y, -z'

loop_
_atom_site_label
_atom_site_type_symbol
_atom_site_fract_x
_atom_site_fract_y
_atom_site_fract_z
_atom_site_U_iso_or_equiv
_atom_site_adp_type
_atom_site_occupancy
_atom_site_site_symmetry_order
_atom_site_calc_flag
_atom_site_refinement_flags_posn
_atom_site_refinement_flags_adp
_atom_site_refinement_flags_occupancy
_atom_site_disorder_assembly
_atom_site_disorder_group
Zn1 Zn 0.60271(2) 0.55171(2) 0.23040(2) 0.01286(8) Uani 1 1 d . . . . .
S1 S 0.45860(5) 0.66332(4) 0.23127(3) 0.01594(14) Uani 1 1 d . . . . .
S2 S 0.41936(5) 0.38926(4) 0.15288(3) 0.01643(14) Uani 1 1 d . . . . .
S3 S 0.80263(6) 0.52612(4) 0.33428(4) 0.02420(17) Uani 1 1 d . . . . .
O1 O 0.39811(16) 0.60387(12) 0.27014(11) 0.0235(5) Uani 1 1 d . . . . .
O2 O 0.47315(16) 0.74192(12) 0.25218(11) 0.0228(5) Uani 1 1 d . . . . .
O3 O 0.32072(16) 0.38910(12) 0.11142(11) 0.0240(5) Uani 1 1 d . . . . .
O4 O 0.41348(18) 0.36961(12) 0.22259(11) 0.0265(5) Uani 1 1 d . . . . .
O5 O 0.75046(19) 0.53593(12) 0.38891(11) 0.0294(5) Uani 1 1 d . . . . .
O6 O 0.91905(19) 0.55359(13) 0.35025(13) 0.0353(6) Uani 1 1 d . . . . .
O7 O 0.4763(2) 0.45501(13) 0.34011(11) 0.0356(6) Uani 1 1 d . . . . .
H7 H 0.4468 0.4245 0.3050 0.053 Uiso 1 1 calc R U . . .
N2 N 0.75967(19) 0.56119(13) 0.26945(12) 0.0183(5) Uani 1 1 d . . . . .
N1 N 0.68255(17) 0.60695(12) 0.14510(11) 0.0126(4) Uani 1 1 d . . . . .
N3 N 0.51840(19) 0.46659(13) 0.15421(11) 0.0161(5) Uani 1 1 d . . . . .
N5 N 0.5434(2) 0.52839(14) 0.32159(12) 0.0225(5) Uani 1 1 d . . . . .
H5A H 0.6025 0.5454 0.3557 0.027 Uiso 1 1 calc R U . . .
H5B H 0.5073 0.5606 0.3249 0.027 Uiso 1 1 calc R U . . .
N4 N 0.56800(18) 0.65333(12) 0.22898(11) 0.0134(4) Uani 1 1 d . . . . .
C7 C 0.3835(2) 0.64619(16) 0.14645(15) 0.0182(6) Uani 1 1 d . . . . .
C8 C 0.3358(2) 0.57123(17) 0.11565(15) 0.0196(6) Uani 1 1 d . . . . .
H8 H 0.3378 0.5289 0.1412 0.024 Uiso 1 1 calc R U . . .
C12 C 0.3811(2) 0.70804(17) 0.10834(16) 0.0230(6) Uani 1 1 d . . . . .
H12 H 0.4132 0.7594 0.1289 0.028 Uiso 1 1 calc R U . . .
C1 C 0.6492(2) 0.67259(15) 0.12739(13) 0.0147(5) Uani 1 1 d . . . . .
H1A H 0.5792 0.6541 0.0951 0.018 Uiso 1 1 calc R U . . .
H1B H 0.7029 0.7101 0.1050 0.018 Uiso 1 1 calc R U . . .
C2 C 0.6392(2) 0.71152(15) 0.19179(13) 0.0139(5) Uani 1 1 d . . . . .
H2A H 0.7111 0.7364 0.2212 0.017 Uiso 1 1 calc R U . . .
H2B H 0.6090 0.7519 0.1796 0.017 Uiso 1 1 calc R U . . .
C3 C 0.6458(2) 0.54619(15) 0.08873(13) 0.0154(5) Uani 1 1 d . . . . .
H3A H 0.6927 0.5155 0.0948 0.018 Uiso 1 1 calc R U . . .
H3B H 0.6520 0.5704 0.0451 0.018 Uiso 1 1 calc R U . . .
C10 C 0.2834(2) 0.61947(18) 0.00864(16) 0.0235(6) Uani 1 1 d . . . . .
C4 C 0.5304(2) 0.49337(15) 0.08605(13) 0.0158(5) Uani 1 1 d . . . . .
H4A H 0.4816 0.5215 0.0714 0.019 Uiso 1 1 calc R U . . .
H4B H 0.5111 0.4486 0.0527 0.019 Uiso 1 1 calc R U . . .
C11 C 0.3312(2) 0.69395(18) 0.04004(17) 0.0255(7) Uani 1 1 d . . . . .
H11 H 0.3297 0.7362 0.0142 0.031 Uiso 1 1 calc R U . . .
C6 C 0.8255(2) 0.57445(17) 0.21632(15) 0.0217(6) Uani 1 1 d . . . . .
H6A H 0.8091 0.5254 0.1892 0.026 Uiso 1 1 calc R U . . .
H6B H 0.9028 0.5947 0.2376 0.026 Uiso 1 1 calc R U . . .
C13 C 0.2315(3) 0.6059(2) -0.06593(16) 0.0285(7) Uani 1 1 d . . . . .
H13D H 0.2028 0.6463 -0.0786 0.043 Uiso 1 1 calc R U . . .
H13E H 0.1728 0.5554 -0.0743 0.043 Uiso 1 1 calc R U . . .
H13F H 0.2851 0.6072 -0.0933 0.043 Uiso 1 1 calc R U . . .
C5 C 0.7994(2) 0.63227(16) 0.17082(14) 0.0175(6) Uani 1 1 d . . . . .
H5C H 0.8252 0.6832 0.1968 0.021 Uiso 1 1 calc R U . . .
H5D H 0.8368 0.6379 0.1319 0.021 Uiso 1 1 calc R U . . .
C9 C 0.2857(2) 0.55853(17) 0.04799(16) 0.0223(6) Uani 1 1 d . . . . .
H9 H 0.2520 0.5071 0.0278 0.027 Uiso 1 1 calc R U . . .
Zn1B Zn 0.09134(2) 1.03714(2) 0.23370(2) 0.01563(8) Uani 1 1 d . . . . .
S1B S -0.05088(6) 1.14929(4) 0.23439(3) 0.01799(14) Uani 1 1 d . . . . .
S2B S -0.08445(6) 0.87969(4) 0.14612(4) 0.01834(15) Uani 1 1 d . . . . .
S3BA S 0.2872(7) 1.0191(2) 0.3419(4) 0.0178(5) Uani 0.5 1 d D . P A 1
S3BB S 0.2819(7) 1.0028(2) 0.3437(4) 0.0178(5) Uani 0.5 1 d D U P B 2
O1B O -0.11558(17) 1.08688(12) 0.26865(10) 0.0225(4) Uani 1 1 d . . . . .
O2B O -0.03658(18) 1.22634(12) 0.25907(11) 0.0264(5) Uani 1 1 d . . . . .
O3B O -0.18050(18) 0.87916(13) 0.10144(13) 0.0341(6) Uani 1 1 d . . . . .
O4B O -0.09714(18) 0.85565(12) 0.21368(11) 0.0255(5) Uani 1 1 d . . . . .
O5BA O 0.2354(14) 1.0262(10) 0.3936(11) 0.0204(17) Uani 0.5 1 d . U P A 1
O5BB O 0.2188(14) 1.0141(10) 0.3964(11) 0.0204(17) Uani 0.5 1 d . . P B 2
O6BA O 0.4020(12) 1.0500(5) 0.3612(8) 0.0255(14) Uani 0.5 1 d . . P A 1
O6BB O 0.3988(12) 1.0293(5) 0.3632(8) 0.0255(14) Uani 0.5 1 d . U P B 2
O7B O -0.04756(18) 0.93082(12) 0.33554(11) 0.0251(5) Uani 1 1 d . . . . .
H7B H -0.0675 0.9005 0.3002 0.038 Uiso 1 1 calc R U . . .
N1B N 0.18125(19) 1.09852(14) 0.15185(11) 0.0191(5) Uani 1 1 d . U . . .
N2BA N 0.2444(10) 1.0536(5) 0.2763(5) 0.0154(11) Uani 0.5 1 d D U P A 1
N2BB N 0.2465(10) 1.0386(5) 0.2768(5) 0.0154(11) Uani 0.5 1 d D U P B 2
N3B N 0.05840(19) 1.13882(13) 0.23380(12) 0.0181(5) Uani 1 1 d . U . . .
N4B N 0.01271(19) 0.95836(13) 0.15247(11) 0.0170(5) Uani 1 1 d . U . . .
N5B N 0.0214(2) 1.00581(14) 0.32132(12) 0.0202(5) Uani 1 1 d . . . . .
H5BA H 0.0777 1.0213 0.3573 0.024 Uiso 1 1 calc R U . . .
H5BB H -0.0160 1.0373 0.3246 0.024 Uiso 1 1 calc R U . . .
C2B C 0.3159(2) 1.0605(2) 0.22576(15) 0.0276(7) Uani 1 1 d . U . . .
H2BA H 0.2956 1.0108 0.1987 0.033 Uiso 0.5 1 calc R U P A 1
H2BB H 0.3922 1.0771 0.2488 0.033 Uiso 0.5 1 calc R U P A 1
H2BC H 0.3036 1.0138 0.1963 0.033 Uiso 0.5 1 calc R U P A 2
H2BD H 0.3920 1.0800 0.2496 0.033 Uiso 0.5 1 calc R U P A 2
C3B C 0.1502(2) 1.16590(17) 0.13647(14) 0.0222(6) Uani 1 1 d . U . . .
H3BA H 0.0826 1.1498 0.1021 0.027 Uiso 1 1 calc R U . . .
H3BB H 0.2070 1.2052 0.1175 0.027 Uiso 1 1 calc R U . . .
C4B C 0.1346(2) 1.20021(17) 0.20151(15) 0.0218(6) Uani 1 1 d . U . . .
H4BA H 0.2046 1.2230 0.2334 0.026 Uiso 1 1 calc R U . . .
H4BB H 0.1060 1.2416 0.1906 0.026 Uiso 1 1 calc R U . . .
C5B C 0.1474(2) 1.04157(17) 0.09310(14) 0.0225(6) Uani 1 1 d . U . . .
H5BC H 0.1926 1.0097 0.0987 0.027 Uiso 1 1 calc R U . . .
H5BD H 0.1577 1.0686 0.0511 0.027 Uiso 1 1 calc R U . . .
C1B C 0.2966(2) 1.12125(19) 0.18134(15) 0.0254(6) Uani 1 1 d . U . . .
H1BA H 0.3221 1.1712 0.2089 0.031 Uiso 1 1 calc R U . . .
H1BB H 0.3379 1.1279 0.1443 0.031 Uiso 1 1 calc R U . . .
C6B C 0.0300(2) 0.98975(17) 0.08616(14) 0.0207(6) Uani 1 1 d . U . . .
H6BA H -0.0166 1.0197 0.0723 0.025 Uiso 1 1 calc R U . . .
H6BB H 0.0114 0.9470 0.0508 0.025 Uiso 1 1 calc R U . . .
C7B C -0.1213(2) 1.13743(17) 0.14870(14) 0.0196(6) Uani 1 1 d . . . . .
C8B C -0.1703(2) 1.06338(17) 0.11543(16) 0.0235(6) Uani 1 1 d . . . . .
H8B H -0.1693 1.0197 0.1393 0.028 Uiso 1 1 calc R U . . .
C9B C -0.2200(2) 1.05407(18) 0.04772(16) 0.0245(6) Uani 1 1 d . . . . .
H9B H -0.2538 1.0036 0.0255 0.029 Uiso 1 1 calc R U . . .
C10B C -0.2218(2) 1.11730(18) 0.01123(15) 0.0218(6) Uani 1 1 d . . . . .
C11B C -0.1720(2) 1.19049(17) 0.04526(15) 0.0207(6) Uani 1 1 d . . . . .
H11B H -0.1719 1.2343 0.0213 0.025 Uiso 1 1 calc R U . . .
C12B C -0.1225(2) 1.20095(17) 0.11349(15) 0.0209(6) Uani 1 1 d . . . . .
H12B H -0.0895 1.2514 0.1359 0.025 Uiso 1 1 calc R U . . .
C13B C -0.2745(3) 1.1072(2) -0.06337(16) 0.0287(7) Uani 1 1 d . . . . .
H13A H -0.2198 1.1154 -0.0914 0.043 Uiso 1 1 calc R U . . .
H13B H -0.3095 1.1448 -0.0727 0.043 Uiso 1 1 calc R U . . .
H13C H -0.3283 1.0548 -0.0742 0.043 Uiso 1 1 calc R U . . .
N7 N 0.32852(18) 0.09625(13) 0.60901(11) 0.0143(5) Uani 1 1 d . . . . .
C28 C 0.4444(2) 0.13023(17) 0.59823(14) 0.0202(6) Uani 1 1 d . . . . .
H28A H 0.4785 0.0918 0.6094 0.024 Uiso 1 1 calc R U . . .
H28B H 0.4840 0.1762 0.6308 0.024 Uiso 1 1 calc R U . . .
C29 C 0.4574(2) 0.15389(19) 0.52617(15) 0.0262(7) Uani 1 1 d . . . . .
H29A H 0.4123 0.1100 0.4925 0.031 Uiso 1 1 calc R U . . .
H29B H 0.4326 0.1974 0.5166 0.031 Uiso 1 1 calc R U . . .
C30 C 0.5743(3) 0.1780(2) 0.51906(18) 0.0346(8) Uani 1 1 d . . . . .
H30A H 0.5858 0.2105 0.4802 0.041 Uiso 1 1 calc R U . . .
H30B H 0.6209 0.2096 0.5608 0.041 Uiso 1 1 calc R U . . .
C31 C 0.6068(3) 0.1114(2) 0.50806(19) 0.0381(8) Uani 1 1 d . . . . .
H31A H 0.5643 0.0817 0.4652 0.057 Uiso 1 1 calc R U . . .
H31B H 0.5943 0.0783 0.5458 0.057 Uiso 1 1 calc R U . . .
H31C H 0.6833 0.1302 0.5059 0.057 Uiso 1 1 calc R U . . .
C32 C 0.2745(2) 0.01732(15) 0.57007(14) 0.0166(5) Uani 1 1 d . . . . .
H32A H 0.2762 0.0237 0.5212 0.020 Uiso 1 1 calc R U . . .
H32B H 0.3171 -0.0149 0.5860 0.020 Uiso 1 1 calc R U . . .
C33 C 0.1593(2) -0.02540(16) 0.57711(15) 0.0186(6) Uani 1 1 d . . . . .
H33A H 0.1144 0.0040 0.5576 0.022 Uiso 1 1 calc R U . . .
H33B H 0.1558 -0.0294 0.6260 0.022 Uiso 1 1 calc R U . . .
C34 C 0.1150(3) -0.10578(17) 0.54084(16) 0.0262(7) Uani 1 1 d . . . . .
H34A H 0.1195 -0.1017 0.4921 0.031 Uiso 1 1 calc R U . . .
H34B H 0.1596 -0.1352 0.5607 0.031 Uiso 1 1 calc R U . . .
C35 C -0.0004(3) -0.14888(19) 0.54670(18) 0.0336(8) Uani 1 1 d . . . . .
H35A H -0.0271 -0.1995 0.5211 0.050 Uiso 1 1 calc R U . . .
H35B H -0.0445 -0.1193 0.5281 0.050 Uiso 1 1 calc R U . . .
H35C H -0.0045 -0.1559 0.5947 0.050 Uiso 1 1 calc R U . . .
C36 C 0.2660(2) 0.14724(16) 0.58303(14) 0.0185(6) Uani 1 1 d . . . . .
H36A H 0.2595 0.1474 0.5330 0.022 Uiso 1 1 calc R U . . .
H36B H 0.1925 0.1240 0.5925 0.022 Uiso 1 1 calc R U . . .
C37 C 0.3153(2) 0.23022(16) 0.61367(15) 0.0229(6) Uani 1 1 d . . . . .
H37A H 0.3870 0.2553 0.6020 0.027 Uiso 1 1 calc R U . . .
H37B H 0.3248 0.2310 0.6639 0.027 Uiso 1 1 calc R U . . .
C38 C 0.2435(3) 0.27531(17) 0.58701(16) 0.0252(7) Uani 1 1 d . . . . .
H38A H 0.2863 0.3312 0.5965 0.030 Uiso 1 1 calc R U . . .
H38B H 0.2212 0.2645 0.5369 0.030 Uiso 1 1 calc R U . . .
C39 C 0.1435(3) 0.25656(19) 0.61759(17) 0.0304(7) Uani 1 1 d . . . . .
H39A H 0.1027 0.2882 0.5987 0.046 Uiso 1 1 calc R U . . .
H39B H 0.1645 0.2675 0.6672 0.046 Uiso 1 1 calc R U . . .
H39C H 0.0988 0.2018 0.6067 0.046 Uiso 1 1 calc R U . . .
C40 C 0.3299(2) 0.09172(15) 0.68525(13) 0.0161(5) Uani 1 1 d . . . . .
H40A H 0.3746 0.1433 0.7085 0.019 Uiso 1 1 calc R U . . .
H40B H 0.2557 0.0801 0.6925 0.019 Uiso 1 1 calc R U . . .
C41 C 0.3715(2) 0.03273(16) 0.71968(14) 0.0186(6) Uani 1 1 d . . . . .
H41A H 0.4361 0.0333 0.7030 0.022 Uiso 1 1 calc R U . . .
H41B H 0.3158 -0.0197 0.7091 0.022 Uiso 1 1 calc R U . . .
C42 C 0.3994(3) 0.05384(17) 0.79630(15) 0.0238(6) Uani 1 1 d . . . . .
H42A H 0.3365 0.0592 0.8112 0.029 Uiso 1 1 calc R U . . .
H42B H 0.4594 0.1044 0.8063 0.029 Uiso 1 1 calc R U . . .
C43 C 0.4316(3) -0.00586(18) 0.83719(16) 0.0289(7) Uani 1 1 d . . . . .
H43A H 0.4934 -0.0119 0.8225 0.043 Uiso 1 1 calc R U . . .
H43B H 0.3711 -0.0555 0.8296 0.043 Uiso 1 1 calc R U . . .
H43C H 0.4508 0.0114 0.8858 0.043 Uiso 1 1 calc R U . . .
N7A N 0.1692(3) 0.41715(19) 0.3939(2) 0.0160(14) Uani 0.561(3) 1 d D U P C 1
C21A C 0.1926(4) 0.4524(2) 0.3282(2) 0.0200(11) Uani 0.561(3) 1 d D U P C 1
H21A H 0.1954 0.5062 0.3321 0.024 Uiso 0.561(3) 1 calc R U P C 1
H21B H 0.2652 0.4548 0.3238 0.024 Uiso 0.561(3) 1 calc R U P C 1
C22A C 0.1161(5) 0.4129(4) 0.2640(3) 0.0370(15) Uani 0.561(3) 1 d D U P C 1
H22A H 0.0440 0.4138 0.2653 0.044 Uiso 0.561(3) 1 calc R U P C 1
H22B H 0.1099 0.3584 0.2596 0.044 Uiso 0.561(3) 1 calc R U P C 1
C23A C 0.1561(5) 0.4534(4) 0.2038(3) 0.0387(15) Uani 0.561(3) 1 d D U P C 1
H23A H 0.1721 0.5092 0.2123 0.046 Uiso 0.561(3) 1 calc R U P C 1
H23B H 0.2243 0.4469 0.2003 0.046 Uiso 0.561(3) 1 calc R U P C 1
C24A C 0.0799(5) 0.4255(4) 0.1374(3) 0.0441(18) Uani 0.561(3) 1 d D . P C 1
H24A H 0.1174 0.4457 0.1002 0.066 Uiso 0.561(3) 1 calc R U P C 1
H24B H 0.0200 0.4434 0.1359 0.066 Uiso 0.561(3) 1 calc R U P C 1
H24C H 0.0523 0.3690 0.1324 0.066 Uiso 0.561(3) 1 calc R U P C 1
C25A C 0.2573(4) 0.4630(2) 0.4530(2) 0.0217(11) Uani 0.561(3) 1 d D U P C 1
H25A H 0.3274 0.4660 0.4430 0.026 Uiso 0.561(3) 1 calc R U P C 1
H25B H 0.2468 0.4344 0.4942 0.026 Uiso 0.561(3) 1 calc R U P C 1
C26A C 0.2627(4) 0.5447(3) 0.4691(3) 0.0261(12) Uani 0.561(3) 1 d D . P C 1
H26A H 0.2415 0.5664 0.4263 0.031 Uiso 0.561(3) 1 calc R U P C 1
H26B H 0.2115 0.5433 0.4990 0.031 Uiso 0.561(3) 1 calc R U P C 1
C27A C 0.3757(4) 0.5961(3) 0.5041(3) 0.0259(12) Uani 0.561(3) 1 d D . P C 1
H27A H 0.3731 0.6446 0.5231 0.031 Uiso 0.561(3) 1 calc R U P C 1
H27B H 0.4003 0.5698 0.5427 0.031 Uiso 0.561(3) 1 calc R U P C 1
C28A C 0.4576(7) 0.6163(7) 0.4580(6) 0.036(3) Uani 0.561(3) 1 d D . P C 1
H28C H 0.4354 0.6439 0.4204 0.055 Uiso 0.561(3) 1 calc R U P C 1
H28D H 0.4621 0.5688 0.4396 0.055 Uiso 0.561(3) 1 calc R U P C 1
H28E H 0.5281 0.6491 0.4841 0.055 Uiso 0.561(3) 1 calc R U P C 1
C29A C 0.0602(4) 0.4151(3) 0.4049(2) 0.0279(11) Uani 0.561(3) 1 d D U P C 1
H29C H 0.0608 0.4685 0.4039 0.033 Uiso 0.561(3) 1 calc R U P C 1
H29D H 0.0051 0.3841 0.3657 0.033 Uiso 0.561(3) 1 calc R U P C 1
C30A C 0.0246(4) 0.3833(3) 0.4696(2) 0.0275(10) Uani 0.561(3) 1 d D U P C 1
H30C H 0.0764 0.4151 0.5097 0.033 Uiso 0.561(3) 1 calc R U P C 1
H30D H 0.0233 0.3299 0.4720 0.033 Uiso 0.561(3) 1 calc R U P C 1
C31A C -0.0876(7) 0.3839(5) 0.4707(5) 0.035(2) Uani 0.561(3) 1 d D . P C 1
H31D H -0.0841 0.4379 0.4730 0.042 Uiso 0.561(3) 1 calc R U P C 1
H31E H -0.1370 0.3570 0.4279 0.042 Uiso 0.561(3) 1 calc R U P C 1
C32A C -0.1314(5) 0.3451(5) 0.5304(3) 0.049(2) Uani 0.561(3) 1 d D . P C 1
H32C H -0.2053 0.3429 0.5273 0.073 Uiso 0.561(3) 1 calc R U P C 1
H32D H -0.0866 0.3745 0.5729 0.073 Uiso 0.561(3) 1 calc R U P C 1
H32E H -0.1309 0.2926 0.5299 0.073 Uiso 0.561(3) 1 calc R U P C 1
C33A C 0.1648(4) 0.3334(2) 0.3883(2) 0.0164(9) Uani 0.561(3) 1 d D U P C 1
H33C H 0.1532 0.3109 0.4321 0.020 Uiso 0.561(3) 1 calc R U P C 1
H33D H 0.1021 0.3031 0.3528 0.020 Uiso 0.561(3) 1 calc R U P C 1
C34A C 0.2646(5) 0.3251(3) 0.3710(5) 0.0206(10) Uani 0.561(3) 1 d D U P C 1
H34C H 0.3292 0.3635 0.4001 0.025 Uiso 0.561(3) 1 calc R U P C 1
H34D H 0.2675 0.3358 0.3229 0.025 Uiso 0.561(3) 1 calc R U P C 1
C35A C 0.2656(5) 0.2438(3) 0.3818(6) 0.0200(10) Uani 0.561(3) 1 d D . P C 1
H35D H 0.2593 0.2318 0.4293 0.024 Uiso 0.561(3) 1 calc R U P C 1
H35E H 0.2033 0.2053 0.3509 0.024 Uiso 0.561(3) 1 calc R U P C 1
C36A C 0.3686(9) 0.2388(6) 0.3676(11) 0.027(3) Uani 0.561(3) 1 d D U P C 1
H36C H 0.3730 0.2483 0.3199 0.040 Uiso 0.561(3) 1 calc R U P C 1
H36D H 0.3695 0.1873 0.3761 0.040 Uiso 0.561(3) 1 calc R U P C 1
H36E H 0.4302 0.2776 0.3975 0.040 Uiso 0.561(3) 1 calc R U P C 1
N7B N 0.1780(3) 0.4106(2) 0.3773(3) 0.0174(18) Uani 0.439(3) 1 d D . P C 2
C21B C 0.1349(5) 0.4019(3) 0.3018(3) 0.0285(17) Uani 0.439(3) 1 d D U P C 2
H21C H 0.1814 0.3834 0.2791 0.034 Uiso 0.439(3) 1 calc R U P C 2
H21D H 0.0625 0.3608 0.2930 0.034 Uiso 0.439(3) 1 calc R U P C 2
C22B C 0.1258(6) 0.4710(3) 0.2682(3) 0.0242(15) Uani 0.439(3) 1 d D U P C 2
H22C H 0.1976 0.5126 0.2745 0.029 Uiso 0.439(3) 1 calc R U P C 2
H22D H 0.0783 0.4903 0.2891 0.029 Uiso 0.439(3) 1 calc R U P C 2
C23B C 0.0801(6) 0.4494(3) 0.1931(3) 0.0287(16) Uani 0.439(3) 1 d D U P C 2
H23C H 0.1292 0.4311 0.1729 0.034 Uiso 0.439(3) 1 calc R U P C 2
H23D H 0.0102 0.4059 0.1878 0.034 Uiso 0.439(3) 1 calc R U P C 2
C24B C 0.0635(6) 0.5131(4) 0.1539(3) 0.0288(16) Uani 0.439(3) 1 d D U P C 2
H24D H 0.0318 0.4940 0.1062 0.043 Uiso 0.439(3) 1 calc R U P C 2
H24E H 0.1328 0.5554 0.1564 0.043 Uiso 0.439(3) 1 calc R U P C 2
H24F H 0.0149 0.5318 0.1733 0.043 Uiso 0.439(3) 1 calc R U P C 2
C25B C 0.2847(4) 0.4782(3) 0.3947(2) 0.0201(14) Uani 0.439(3) 1 d D U P C 2
H25C H 0.2724 0.5260 0.3817 0.024 Uiso 0.439(3) 1 calc R U P C 2
H25D H 0.3339 0.4706 0.3667 0.024 Uiso 0.439(3) 1 calc R U P C 2
C26B C 0.3401(5) 0.4900(4) 0.4695(3) 0.0257(15) Uani 0.439(3) 1 d D U P C 2
H26C H 0.2987 0.5080 0.4972 0.031 Uiso 0.439(3) 1 calc R U P C 2
H26D H 0.3418 0.4401 0.4854 0.031 Uiso 0.439(3) 1 calc R U P C 2
C27B C 0.4543(4) 0.5487(4) 0.4794(3) 0.0280(16) Uani 0.439(3) 1 d D U P C 2
H27C H 0.4902 0.5507 0.5274 0.034 Uiso 0.439(3) 1 calc R U P C 2
H27D H 0.4941 0.5308 0.4503 0.034 Uiso 0.439(3) 1 calc R U P C 2
C28B C 0.4617(9) 0.6296(6) 0.4628(10) 0.046(5) Uani 0.439(3) 1 d D U P C 2
H28F H 0.4404 0.6306 0.4134 0.069 Uiso 0.439(3) 1 calc R U P C 2
H28G H 0.5359 0.6657 0.4782 0.069 Uiso 0.439(3) 1 calc R U P C 2
H28H H 0.4137 0.6449 0.4860 0.069 Uiso 0.439(3) 1 calc R U P C 2
C29B C 0.0980(4) 0.4224(3) 0.4166(3) 0.0279(11) Uani 0.439(3) 1 d D . P C 2
H29E H 0.1376 0.4454 0.4629 0.033 Uiso 0.439(3) 1 calc R U P C 2
H29F H 0.0713 0.4609 0.3941 0.033 Uiso 0.439(3) 1 calc R U P C 2
C30B C 0.0015(4) 0.3524(3) 0.4239(3) 0.0275(10) Uani 0.439(3) 1 d D . P C 2
H30E H 0.0258 0.3128 0.4463 0.033 Uiso 0.439(3) 1 calc R U P C 2
H30F H -0.0420 0.3299 0.3783 0.033 Uiso 0.439(3) 1 calc R U P C 2
C31B C -0.0674(9) 0.3752(5) 0.4665(7) 0.023(3) Uani 0.439(3) 1 d D U P C 2
H31F H -0.0210 0.4046 0.5092 0.028 Uiso 0.439(3) 1 calc R U P C 2
H31G H -0.0995 0.4093 0.4409 0.028 Uiso 0.439(3) 1 calc R U P C 2
C32B C -0.1557(5) 0.3059(4) 0.4835(4) 0.0305(17) Uani 0.439(3) 1 d D . P C 2
H32F H -0.2057 0.2793 0.4414 0.046 Uiso 0.439(3) 1 calc R U P C 2
H32G H -0.1945 0.3227 0.5135 0.046 Uiso 0.439(3) 1 calc R U P C 2
H32H H -0.1245 0.2706 0.5066 0.046 Uiso 0.439(3) 1 calc R U P C 2
C33B C 0.1947(5) 0.3355(3) 0.3980(3) 0.0164(9) Uani 0.439(3) 1 d D . P C 2
H33E H 0.2057 0.3354 0.4483 0.020 Uiso 0.439(3) 1 calc R U P C 2
H33F H 0.1283 0.2911 0.3788 0.020 Uiso 0.439(3) 1 calc R U P C 2
C34B C 0.2888(7) 0.3243(4) 0.3748(6) 0.0206(10) Uani 0.439(3) 1 d D . P C 2
H34E H 0.3569 0.3624 0.4008 0.025 Uiso 0.439(3) 1 calc R U P C 2
H34F H 0.2854 0.3335 0.3259 0.025 Uiso 0.439(3) 1 calc R U P C 2
C35B C 0.2885(7) 0.2426(4) 0.3850(7) 0.0200(10) Uani 0.439(3) 1 d D U P C 2
H35F H 0.2850 0.2312 0.4330 0.024 Uiso 0.439(3) 1 calc R U P C 2
H35G H 0.2243 0.2045 0.3554 0.024 Uiso 0.439(3) 1 calc R U P C 2
C36B C 0.3889(11) 0.2359(6) 0.3680(11) 0.020(3) Uani 0.439(3) 1 d D . P C 2
H36F H 0.3964 0.2527 0.3223 0.031 Uiso 0.439(3) 1 calc R U P C 2
H36G H 0.3837 0.1820 0.3692 0.031 Uiso 0.439(3) 1 calc R U P C 2
H36H H 0.4517 0.2685 0.4013 0.031 Uiso 0.439(3) 1 calc R U P C 2
C14_1 C -0.0430(9) 0.8052(6) 0.1095(5) 0.0154(7) Uani 0.5 1 d D . P D 1
C15_1 C 0.0377(11) 0.7868(7) 0.1496(5) 0.0195(9) Uani 0.5 1 d D U P D 1
H15_1 H 0.0744 0.8152 0.1921 0.023 Uiso 0.5 1 calc R U P D 1
C16_1 C 0.0648(6) 0.7268(4) 0.1273(3) 0.0196(15) Uani 0.5 1 d D U P D 1
H16_1 H 0.1204 0.7145 0.1549 0.024 Uiso 0.5 1 calc R U P D 1
C17_1 C 0.0119(5) 0.6842(3) 0.0654(2) 0.0188(14) Uani 0.5 1 d D U P D 1
C18_1 C 0.0374(5) 0.6160(3) 0.0437(3) 0.0311(15) Uani 0.5 1 d D U P D 1
H18A_1 H 0.0967 0.6117 0.0773 0.047 Uiso 0.5 1 calc R U P D 1
H18B_1 H 0.0584 0.6232 -0.0009 0.047 Uiso 0.5 1 calc R U P D 1
H18C_1 H -0.0262 0.5687 0.0406 0.047 Uiso 0.5 1 calc R U P D 1
C19_1 C -0.0667(5) 0.7046(3) 0.0248(2) 0.0177(15) Uani 0.5 1 d D . P D 1
H19_1 H -0.1019 0.6773 -0.0183 0.021 Uiso 0.5 1 calc R U P D 1
C20_1 C -0.0944(8) 0.7647(5) 0.0466(4) 0.0184(16) Uani 0.5 1 d D . P D 1
H20_1 H -0.1484 0.7780 0.0185 0.022 Uiso 0.5 1 calc R U P D 1
C14_2 C -0.0527(9) 0.8125(6) 0.1062(4) 0.0154(7) Uani 0.5 1 d D U P D 2
C15_2 C 0.0280(11) 0.7880(8) 0.1377(5) 0.0195(9) Uani 0.5 1 d D U P D 2
H15_2 H 0.0697 0.8112 0.1811 0.023 Uiso 0.5 1 calc R U P D 2
C16_2 C 0.0477(6) 0.7296(4) 0.1055(3) 0.0180(15) Uani 0.5 1 d D U P D 2
H16_2 H 0.1034 0.7133 0.1272 0.022 Uiso 0.5 1 calc R U P D 2
C17_2 C -0.0128(5) 0.6946(3) 0.0422(2) 0.0140(13) Uani 0.5 1 d D U P D 2
C18_2 C 0.0067(5) 0.6291(3) 0.0088(3) 0.0247(13) Uani 0.5 1 d D . P D 2
H18A_2 H 0.0797 0.6315 0.0273 0.037 Uiso 0.5 1 calc R U P D 2
H18B_2 H -0.0017 0.6336 -0.0405 0.037 Uiso 0.5 1 calc R U P D 2
H18C_2 H -0.0454 0.5798 0.0177 0.037 Uiso 0.5 1 calc R U P D 2
C19_2 C -0.0904(5) 0.7218(3) 0.0099(3) 0.0142(13) Uani 0.5 1 d D U P D 2
H19_2 H -0.1299 0.7004 -0.0344 0.017 Uiso 0.5 1 calc R U P D 2
C20_2 C -0.1108(8) 0.7802(5) 0.0417(4) 0.0126(13) Uani 0.5 1 d D U P D 2
H20_2 H -0.1645 0.7981 0.0194 0.015 Uiso 0.5 1 calc R U P D 2
C14_3 C 0.2511(7) 0.9181(2) 0.3228(5) 0.0163(9) Uani 0.5 1 d D U P A 1
C15_3 C 0.1612(10) 0.8645(3) 0.3413(9) 0.0214(10) Uani 0.5 1 d D U P A 1
H15_3 H 0.1156 0.8813 0.3631 0.026 Uiso 0.5 1 calc R U P A 1
C16_3 C 0.1380(9) 0.7863(3) 0.3280(9) 0.024(2) Uani 0.5 1 d D . P A 1
H16_3 H 0.0765 0.7499 0.3410 0.029 Uiso 0.5 1 calc R U P A 1
C17_3 C 0.2033(6) 0.7604(2) 0.2959(5) 0.0212(17) Uani 0.5 1 d D . P A 1
C18_3 C 0.1811(8) 0.6752(2) 0.2854(6) 0.030(2) Uani 0.5 1 d D . P A 1
H18A_3 H 0.2212 0.6593 0.3244 0.046 Uiso 0.5 1 calc R U P A 1
H18B_3 H 0.2037 0.6649 0.2437 0.046 Uiso 0.5 1 calc R U P A 1
H18C_3 H 0.1040 0.6461 0.2814 0.046 Uiso 0.5 1 calc R U P A 1
C19_3 C 0.2931(5) 0.8147(3) 0.2774(4) 0.0223(10) Uani 0.5 1 d D . P A 1
H19_3 H 0.3389 0.7980 0.2558 0.027 Uiso 0.5 1 calc R U P A 1
C20_3 C 0.3167(7) 0.8931(3) 0.2903(6) 0.0201(16) Uani 0.5 1 d D . P A 1
H20_3 H 0.3777 0.9297 0.2768 0.024 Uiso 0.5 1 calc R U P A 1
C14_4 C 0.2396(7) 0.9008(2) 0.3269(5) 0.0163(9) Uani 0.5 1 d D U P B 2
C15_4 C 0.1462(9) 0.8509(3) 0.3446(10) 0.0214(10) Uani 0.5 1 d D . P B 2
H15_4 H 0.1011 0.8707 0.3638 0.026 Uiso 0.5 1 calc R U P B 2
C16_4 C 0.1188(9) 0.7718(3) 0.3340(9) 0.0199(17) Uani 0.5 1 d D U P B 2
H16_4 H 0.0547 0.7377 0.3462 0.024 Uiso 0.5 1 calc R U P B 2
C17_4 C 0.1836(6) 0.7414(2) 0.3059(5) 0.0193(16) Uani 0.5 1 d D U P B 2
C18_4 C 0.1548(7) 0.6553(2) 0.2965(6) 0.0272(19) Uani 0.5 1 d D U P B 2
H18A_4 H 0.1154 0.6303 0.3316 0.041 Uiso 0.5 1 calc R U P B 2
H18B_4 H 0.2206 0.6440 0.3004 0.041 Uiso 0.5 1 calc R U P B 2
H18C_4 H 0.1096 0.6357 0.2514 0.041 Uiso 0.5 1 calc R U P B 2
C19_4 C 0.2725(5) 0.7921(3) 0.2837(4) 0.0223(10) Uani 0.5 1 d D U P B 2
H19_4 H 0.3136 0.7724 0.2603 0.027 Uiso 0.5 1 calc R U P B 2
C20_4 C 0.3019(7) 0.8714(3) 0.2953(6) 0.0208(16) Uani 0.5 1 d D U P B 2
H20_4 H 0.3645 0.9055 0.2816 0.025 Uiso 0.5 1 calc R U P B 2
C14_5 C 0.44777(19) 0.31469(13) 0.11386(11) 0.0154(5) Uani 1 1 d D . . . .
C15_5 C 0.5295(2) 0.29188(14) 0.14642(12) 0.0224(6) Uani 1 1 d D . . . .
H15_5 H 0.5725 0.3174 0.1888 0.027 Uiso 1 1 calc R U . . .
C16_5 C 0.5483(2) 0.23154(15) 0.11681(14) 0.0254(7) Uani 1 1 d D . . . .
H16_5 H 0.6041 0.2158 0.1394 0.030 Uiso 1 1 calc R U . . .
C17_5 C 0.4870(2) 0.19362(13) 0.05455(13) 0.0205(6) Uani 1 1 d D . . . .
C18_5 C 0.5056(3) 0.12629(15) 0.02385(16) 0.0294(7) Uani 1 1 d D . . . .
H18A_5 H 0.5799 0.1305 0.0409 0.044 Uiso 1 1 calc R U . . .
H18B_5 H 0.4930 0.1268 -0.0259 0.044 Uiso 1 1 calc R U . . .
H18C_5 H 0.4560 0.0779 0.0366 0.044 Uiso 1 1 calc R U . . .
C19_5 C 0.4067(2) 0.21815(13) 0.02173(11) 0.0183(6) Uani 1 1 d D . . . .
H19_5 H 0.3650 0.1935 -0.0212 0.022 Uiso 1 1 calc R U . . .
C20_5 C 0.38708(19) 0.27830(14) 0.05110(11) 0.0158(5) Uani 1 1 d D . . . .
H20_5 H 0.3320 0.2946 0.0282 0.019 Uiso 1 1 calc R U . . .
C14_6 C 0.7611(2) 0.42427(12) 0.31631(15) 0.0276(7) Uani 1 1 d D . . . .
C15_6 C 0.6723(2) 0.37424(14) 0.33865(17) 0.0355(8) Uani 1 1 d D U . . .
H15_6 H 0.6295 0.3940 0.3603 0.043 Uiso 1 1 calc R U . . .
C16_6 C 0.6462(2) 0.29515(14) 0.32925(18) 0.0409(9) Uani 1 1 d D U . . .
H16_6 H 0.5861 0.2611 0.3454 0.049 Uiso 1 1 calc R U . . .
C17_6 C 0.7068(2) 0.26495(13) 0.29658(17) 0.0388(9) Uani 1 1 d D U . . .
C18_6 C 0.6812(3) 0.17901(14) 0.2898(2) 0.0520(12) Uani 1 1 d D . . . .
H18A_6 H 0.6756 0.1585 0.3345 0.078 Uiso 1 1 calc R U . . .
H18B_6 H 0.7386 0.1688 0.2728 0.078 Uiso 1 1 calc R U . . .
H18C_6 H 0.6128 0.1540 0.2579 0.078 Uiso 1 1 calc R U . . .
C19_6 C 0.7923(2) 0.31566(14) 0.27125(16) 0.0370(8) Uani 1 1 d D U . . .
H19_6 H 0.8323 0.2959 0.2469 0.044 Uiso 1 1 calc R U . . .
C20_6 C 0.8197(2) 0.39493(14) 0.28110(16) 0.0325(8) Uani 1 1 d D U . . .
H20_6 H 0.8785 0.4291 0.2638 0.039 Uiso 1 1 calc R U . . .

loop_
_atom_site_aniso_label
_atom_site_aniso_U_11
_atom_site_aniso_U_22
_atom_site_aniso_U_33
_atom_site_aniso_U_23
_atom_site_aniso_U_13
_atom_site_aniso_U_12
Zn1 0.01527(15) 0.01121(15) 0.01030(14) 0.00018(11) 0.00242(11) 0.00273(12)
S1 0.0118(3) 0.0169(3) 0.0177(3) -0.0057(2) 0.0032(2) 0.0036(2)
S2 0.0178(3) 0.0117(3) 0.0162(3) -0.0017(2) 0.0054(3) 0.0001(2)
S3 0.0258(4) 0.0156(3) 0.0239(4) 0.0033(3) -0.0091(3) 0.0055(3)
O1 0.0172(10) 0.0269(11) 0.0228(11) -0.0039(9) 0.0097(8) 0.0011(9)
O2 0.0174(10) 0.0210(10) 0.0289(11) -0.0119(9) 0.0017(8) 0.0072(8)
O3 0.0165(10) 0.0197(10) 0.0331(12) -0.0028(9) 0.0052(9) 0.0032(8)
O4 0.0365(13) 0.0157(10) 0.0197(11) -0.0006(8) 0.0133(9) -0.0032(9)
O5 0.0400(13) 0.0212(11) 0.0182(10) 0.0045(8) -0.0049(9) 0.0057(10)
O6 0.0263(12) 0.0243(12) 0.0433(14) 0.0053(10) -0.0158(10) 0.0057(10)
O7 0.0562(16) 0.0182(11) 0.0171(11) 0.0038(9) 0.0115(11) -0.0069(11)
N2 0.0199(12) 0.0178(12) 0.0178(12) 0.0028(9) 0.0005(9) 0.0091(10)
N1 0.0114(10) 0.0117(10) 0.0136(10) -0.0001(8) 0.0044(8) 0.0022(8)
N3 0.0208(12) 0.0106(10) 0.0116(11) -0.0006(8) 0.0037(9) -0.0007(9)
N5 0.0327(14) 0.0167(12) 0.0143(11) 0.0038(9) 0.0074(10) 0.0031(10)
N4 0.0132(11) 0.0117(10) 0.0149(11) -0.0004(8) 0.0051(9) 0.0028(8)
C7 0.0082(12) 0.0219(14) 0.0228(14) -0.0056(11) -0.0008(10) 0.0056(11)
C8 0.0141(13) 0.0203(14) 0.0250(15) -0.0051(11) 0.0011(11) 0.0085(11)
C12 0.0153(14) 0.0184(14) 0.0323(17) -0.0064(12) -0.0035(12) 0.0069(11)
C1 0.0146(13) 0.0144(12) 0.0137(12) 0.0034(10) 0.0039(10) 0.0030(10)
C2 0.0151(13) 0.0111(12) 0.0157(12) 0.0016(10) 0.0036(10) 0.0047(10)
C3 0.0192(13) 0.0151(13) 0.0125(12) 0.0006(10) 0.0061(10) 0.0056(11)
C10 0.0139(13) 0.0296(16) 0.0277(16) -0.0061(13) -0.0010(12) 0.0114(12)
C4 0.0193(13) 0.0149(13) 0.0100(12) -0.0011(10) 0.0027(10) 0.0028(10)
C11 0.0187(15) 0.0249(15) 0.0319(17) -0.0010(13) -0.0032(12) 0.0108(12)
C6 0.0194(14) 0.0225(15) 0.0241(15) -0.0003(12) 0.0029(12) 0.0096(12)
C13 0.0258(16) 0.0340(18) 0.0267(16) -0.0072(13) -0.0050(13) 0.0173(14)
C5 0.0115(12) 0.0187(13) 0.0209(14) -0.0011(11) 0.0038(10) 0.0037(10)
C9 0.0159(14) 0.0201(14) 0.0298(16) -0.0087(12) 0.0007(12) 0.0073(11)
Zn1B 0.01446(16) 0.01978(17) 0.00899(15) 0.00107(12) 0.00161(11) 0.00224(12)
S1B 0.0201(3) 0.0165(3) 0.0151(3) 0.0017(3) 0.0027(3) 0.0043(3)
S2B 0.0151(3) 0.0165(3) 0.0185(3) 0.0023(3) 0.0017(3) 0.0006(3)
S3BA 0.0197(7) 0.0169(13) 0.0126(4) -0.0011(13) -0.0043(4) 0.0051(15)
S3BB 0.0197(7) 0.0169(13) 0.0126(4) -0.0011(13) -0.0043(4) 0.0051(15)
O1B 0.0236(11) 0.0249(11) 0.0204(10) 0.0075(8) 0.0098(8) 0.0077(9)
O2B 0.0303(12) 0.0221(11) 0.0234(11) -0.0040(9) -0.0012(9) 0.0087(9)
O3B 0.0187(11) 0.0259(12) 0.0464(15) 0.0063(10) -0.0085(10) 0.0016(9)
O4B 0.0311(12) 0.0181(10) 0.0263(11) 0.0041(9) 0.0151(9) 0.0031(9)
O5BA 0.023(4) 0.023(4) 0.0091(15) 0.001(3) 0.002(2) 0.001(3)
O5BB 0.023(4) 0.023(4) 0.0091(15) 0.001(3) 0.002(2) 0.001(3)
O6BA 0.0222(13) 0.024(4) 0.0236(13) 0.002(3) -0.0090(10) 0.007(3)
O6BB 0.0222(13) 0.024(4) 0.0236(13) 0.002(3) -0.0090(10) 0.007(3)
O7B 0.0347(12) 0.0192(10) 0.0228(11) 0.0074(8) 0.0156(10) 0.0066(9)
N1B 0.0165(11) 0.0216(11) 0.0109(10) -0.0021(8) 0.0028(8) -0.0029(9)
N2BA 0.0157(11) 0.017(2) 0.0141(10) 0.0006(13) 0.0013(8) 0.0069(15)
N2BB 0.0157(11) 0.017(2) 0.0141(10) 0.0006(13) 0.0013(8) 0.0069(15)
N3B 0.0176(11) 0.0176(11) 0.0152(11) 0.0023(9) 0.0027(9) 0.0021(9)
N4B 0.0179(11) 0.0153(11) 0.0115(10) 0.0015(8) 0.0010(9) -0.0005(9)
N5B 0.0230(13) 0.0247(13) 0.0143(11) 0.0064(10) 0.0081(10) 0.0080(10)
C2B 0.0151(13) 0.0462(18) 0.0174(13) -0.0016(12) 0.0037(11) 0.0062(13)
C3B 0.0234(14) 0.0205(13) 0.0138(12) 0.0019(10) 0.0042(11) -0.0029(11)
C4B 0.0225(14) 0.0176(13) 0.0180(13) 0.0013(10) 0.0047(11) -0.0018(11)
C5B 0.0269(15) 0.0227(14) 0.0109(12) 0.0002(10) 0.0053(10) -0.0002(11)
C1B 0.0148(13) 0.0362(16) 0.0176(13) -0.0047(12) 0.0054(10) -0.0008(11)
C6B 0.0239(14) 0.0195(13) 0.0104(12) 0.0007(10) -0.0002(10) -0.0005(11)
C7B 0.0175(14) 0.0225(14) 0.0154(13) 0.0045(11) 0.0023(11) 0.0037(11)
C8B 0.0240(15) 0.0178(14) 0.0245(15) 0.0050(12) 0.0042(12) 0.0028(12)
C9B 0.0214(15) 0.0227(15) 0.0236(15) -0.0048(12) 0.0015(12) 0.0029(12)
C10B 0.0136(13) 0.0310(16) 0.0195(14) 0.0029(12) 0.0026(11) 0.0070(12)
C11B 0.0185(14) 0.0228(14) 0.0232(15) 0.0080(12) 0.0053(11) 0.0096(12)
C12B 0.0175(14) 0.0166(14) 0.0247(15) 0.0024(11) 0.0010(11) 0.0032(11)
C13B 0.0252(16) 0.0400(19) 0.0198(15) -0.0002(13) -0.0004(12) 0.0130(14)
N7 0.0139(11) 0.0144(11) 0.0098(10) -0.0026(8) -0.0005(8) 0.0007(9)
C28 0.0153(13) 0.0227(14) 0.0163(13) -0.0021(11) 0.0040(11) -0.0008(11)
C29 0.0220(15) 0.0290(16) 0.0192(15) -0.0005(12) 0.0079(12) -0.0025(13)
C30 0.0248(17) 0.039(2) 0.0316(18) -0.0021(15) 0.0114(14) -0.0013(14)
C31 0.0279(18) 0.048(2) 0.0356(19) 0.0049(16) 0.0028(15) 0.0117(16)
C32 0.0183(13) 0.0139(13) 0.0153(13) -0.0040(10) 0.0026(10) 0.0036(11)
C33 0.0175(14) 0.0145(13) 0.0191(14) -0.0020(10) 0.0036(11) 0.0004(11)
C34 0.0282(16) 0.0163(14) 0.0268(16) -0.0058(12) 0.0031(13) 0.0007(12)
C35 0.0360(19) 0.0207(16) 0.0287(17) -0.0034(13) 0.0001(14) -0.0046(14)
C36 0.0209(14) 0.0148(13) 0.0173(13) 0.0030(10) 0.0055(11) 0.0027(11)
C37 0.0256(15) 0.0139(13) 0.0213(14) -0.0016(11) -0.0005(12) 0.0004(11)
C38 0.0311(17) 0.0150(14) 0.0240(15) 0.0016(11) -0.0010(13) 0.0048(12)
C39 0.042(2) 0.0243(16) 0.0255(16) -0.0030(13) 0.0013(14) 0.0151(15)
C40 0.0201(14) 0.0127(12) 0.0124(12) -0.0016(10) 0.0039(10) 0.0020(10)
C41 0.0197(14) 0.0156(13) 0.0182(14) 0.0014(10) 0.0026(11) 0.0041(11)
C42 0.0310(17) 0.0203(14) 0.0168(14) 0.0017(11) 0.0012(12) 0.0073(13)
C43 0.0340(18) 0.0249(16) 0.0218(15) 0.0019(12) -0.0032(13) 0.0076(14)
N7A 0.018(3) 0.014(2) 0.013(2) 0.0052(17) -0.0008(18) 0.0038(19)
C21A 0.016(2) 0.017(2) 0.026(2) 0.0107(19) 0.0030(18) 0.0052(18)
C22A 0.036(2) 0.038(2) 0.032(2) 0.0080(17) 0.0050(17) 0.0086(16)
C23A 0.040(2) 0.039(2) 0.035(2) 0.0074(16) 0.0100(17) 0.0096(16)
C24A 0.043(4) 0.050(4) 0.024(3) 0.006(3) 0.002(3) 0.001(3)
C25A 0.0221(18) 0.0173(17) 0.0216(18) -0.0002(14) 0.0001(14) 0.0045(14)
C26A 0.029(3) 0.017(3) 0.031(3) 0.002(2) 0.003(2) 0.008(2)
C27A 0.031(3) 0.014(2) 0.023(3) -0.003(2) 0.003(2) -0.002(2)
C28A 0.042(6) 0.028(4) 0.018(5) -0.007(4) 0.014(4) -0.017(3)
C29A 0.027(2) 0.0263(15) 0.0299(16) 0.0079(12) 0.0067(15) 0.0086(15)
C30A 0.026(2) 0.025(2) 0.0243(19) 0.0046(16) -0.0002(17) 0.0039(18)
C31A 0.026(4) 0.049(5) 0.028(4) 0.016(4) 0.002(3) 0.014(4)
C32A 0.027(3) 0.072(5) 0.022(3) 0.017(3) -0.002(3) -0.009(3)
C33A 0.0154(19) 0.0136(12) 0.0139(14) 0.0036(10) -0.0055(14) 0.0017(12)
C34A 0.022(2) 0.0166(12) 0.0199(14) 0.0014(10) 0.0023(18) 0.0042(12)
C35A 0.022(2) 0.0186(12) 0.0186(14) 0.0037(10) 0.0021(18) 0.0069(12)
C36A 0.028(4) 0.024(4) 0.024(4) 0.000(3) 0.002(3) 0.005(3)
N7B 0.018(4) 0.013(3) 0.018(3) -0.004(2) 0.004(3) 0.002(3)
C21B 0.034(4) 0.017(3) 0.024(4) -0.007(3) -0.003(3) 0.002(3)
C22B 0.024(3) 0.020(3) 0.026(3) -0.003(2) 0.002(3) 0.007(3)
C23B 0.026(4) 0.034(4) 0.025(3) -0.003(3) 0.010(3) 0.008(3)
C24B 0.017(3) 0.030(4) 0.032(4) -0.008(3) 0.005(3) 0.001(3)
C25B 0.019(2) 0.019(2) 0.021(2) 0.0005(15) 0.0040(15) 0.0050(15)
C26B 0.031(4) 0.017(3) 0.022(3) 0.004(2) 0.003(3) 0.001(3)
C27B 0.030(4) 0.029(4) 0.017(3) -0.001(3) 0.003(3) 0.002(3)
C28B 0.065(10) 0.022(5) 0.033(8) 0.002(4) -0.011(6) 0.005(5)
C29B 0.027(2) 0.0263(15) 0.0299(16) 0.0079(12) 0.0067(15) 0.0086(15)
C30B 0.026(2) 0.025(2) 0.0243(19) 0.0046(16) -0.0002(17) 0.0039(18)
C31B 0.023(3) 0.023(3) 0.022(3) 0.0039(18) 0.0043(19) 0.0074(19)
C32B 0.030(4) 0.032(4) 0.028(4) 0.007(3) 0.009(3) 0.008(3)
C33B 0.0154(19) 0.0136(12) 0.0139(14) 0.0036(10) -0.0055(14) 0.0017(12)
C34B 0.022(2) 0.0166(12) 0.0199(14) 0.0014(10) 0.0023(18) 0.0042(12)
C35B 0.022(2) 0.0186(12) 0.0186(14) 0.0037(10) 0.0021(18) 0.0069(12)
C36B 0.018(5) 0.024(5) 0.011(4) -0.002(3) 0.002(5) -0.002(3)
C14_1 0.0149(14) 0.0137(15) 0.0148(12) 0.0015(11) 0.0039(10) 0.0015(9)
C15_1 0.017(2) 0.0171(13) 0.018(3) 0.001(2) -0.0005(17) -0.0002(12)
C16_1 0.016(3) 0.022(3) 0.018(4) 0.005(3) 0.001(3) 0.004(2)
C17_1 0.011(3) 0.025(3) 0.020(3) 0.004(3) 0.006(3) 0.005(2)
C18_1 0.030(4) 0.026(3) 0.036(4) -0.004(3) 0.008(3) 0.009(3)
C19_1 0.023(4) 0.023(4) 0.008(3) 0.004(3) 0.004(3) 0.009(3)
C20_1 0.012(4) 0.022(5) 0.016(3) 0.001(3) -0.002(2) 0.003(3)
C14_2 0.0149(14) 0.0137(15) 0.0148(12) 0.0015(11) 0.0039(10) 0.0015(9)
C15_2 0.017(2) 0.0171(13) 0.018(3) 0.001(2) -0.0005(17) -0.0002(12)
C16_2 0.015(3) 0.020(3) 0.016(3) 0.003(2) -0.002(2) 0.004(2)
C17_2 0.012(3) 0.015(3) 0.014(3) 0.004(2) 0.001(2) 0.004(2)
C18_2 0.023(3) 0.023(3) 0.030(4) -0.003(3) 0.006(3) 0.010(3)
C19_2 0.014(3) 0.014(3) 0.012(3) 0.001(2) -0.001(2) 0.005(2)
C20_2 0.010(3) 0.013(3) 0.014(2) 0.001(2) 0.0029(19) 0.003(2)
C14_3 0.0173(14) 0.0170(17) 0.0138(13) 0.0008(16) -0.0020(10) 0.0075(14)
C15_3 0.020(3) 0.023(2) 0.0225(19) 0.000(3) 0.0043(19) 0.010(2)
C16_3 0.019(5) 0.025(4) 0.020(4) 0.000(4) 0.002(4) 0.001(3)
C17_3 0.025(4) 0.024(4) 0.016(4) 0.002(3) 0.001(3) 0.013(3)
C18_3 0.027(5) 0.027(4) 0.038(5) 0.004(4) 0.013(4) 0.007(4)
C19_3 0.0199(16) 0.0229(19) 0.0258(15) 0.0025(14) 0.0035(12) 0.0104(15)
C20_3 0.015(4) 0.020(3) 0.025(4) 0.006(4) -0.003(3) 0.009(3)
C14_4 0.0173(14) 0.0170(17) 0.0138(13) 0.0008(16) -0.0020(10) 0.0075(14)
C15_4 0.020(3) 0.023(2) 0.0225(19) 0.000(3) 0.0043(19) 0.010(2)
C16_4 0.016(4) 0.016(3) 0.027(4) 0.000(3) 0.002(3) 0.006(3)
C17_4 0.017(3) 0.020(3) 0.021(4) 0.002(2) -0.002(2) 0.010(2)
C18_4 0.024(5) 0.023(3) 0.038(5) 0.002(3) 0.006(3) 0.013(3)
C19_4 0.0199(16) 0.0229(19) 0.0258(15) 0.0025(14) 0.0035(12) 0.0104(15)
C20_4 0.016(3) 0.025(3) 0.023(4) 0.003(3) 0.003(2) 0.009(2)
C14_5 0.0146(13) 0.0110(12) 0.0154(13) 0.0016(10) 0.0028(10) -0.0013(10)
C15_5 0.0230(15) 0.0183(14) 0.0181(14) -0.0024(11) -0.0039(11) 0.0021(12)
C16_5 0.0200(15) 0.0201(15) 0.0317(17) -0.0006(12) -0.0047(12) 0.0068(12)
C17_5 0.0193(14) 0.0116(13) 0.0281(15) 0.0011(11) 0.0063(12) 0.0020(11)
C18_5 0.0294(17) 0.0195(15) 0.0388(19) -0.0031(13) 0.0071(14) 0.0083(13)
C19_5 0.0193(14) 0.0151(13) 0.0149(13) -0.0007(10) 0.0016(11) 0.0005(11)
C20_5 0.0131(12) 0.0161(13) 0.0151(13) 0.0031(10) 0.0012(10) 0.0024(10)
C14_6 0.0254(16) 0.0189(15) 0.0324(17) 0.0051(12) -0.0105(13) 0.0084(12)
C15_6 0.0331(19) 0.0216(16) 0.047(2) 0.0090(14) -0.0051(16) 0.0106(14)
C16_6 0.0338(19) 0.0183(16) 0.063(2) 0.0092(15) -0.0073(17) 0.0082(14)
C17_6 0.0340(18) 0.0186(15) 0.055(2) 0.0010(14) -0.0187(16) 0.0125(13)
C18_6 0.052(3) 0.0185(17) 0.075(3) -0.0030(18) -0.019(2) 0.0146(17)
C19_6 0.0360(19) 0.0287(17) 0.043(2) -0.0032(14) -0.0161(15) 0.0193(15)
C20_6 0.0298(17) 0.0247(16) 0.0364(19) 0.0045(13) -0.0110(14) 0.0105(13)

loop_
_atom_type_symbol
_atom_type_description
_atom_type_scat_dispersion_real
_atom_type_scat_dispersion_imag
_atom_type_scat_source
C C 0.0033 0.0016 'International Tables Vol C Tables 4.2.6.8 and 6.1.1.4'
H H 0.0000 0.0000 'International Tables Vol C Tables 4.2.6.8 and 6.1.1.4'
N N 0.0061 0.0033 'International Tables Vol C Tables 4.2.6.8 and 6.1.1.4'
O O 0.0106 0.0060 'International Tables Vol C Tables 4.2.6.8 and 6.1.1.4'
S S 0.1246 0.1234 'International Tables Vol C Tables 4.2.6.8 and 6.1.1.4'
Zn Zn 0.2839 1.4301 'International Tables Vol C Tables 4.2.6.8 and 6.1.1.4'

loop_
_geom_angle_atom_site_label_1
_geom_angle_atom_site_label_2
_geom_angle_atom_site_label_3
_geom_angle
N2 Zn1 N1 80.13(9)
N2 Zn1 N5 97.43(10)
N2 Zn1 N4 117.83(9)
N3 Zn1 N2 116.20(10)
N3 Zn1 N1 81.19(8)
N3 Zn1 N5 112.22(9)
N3 Zn1 N4 117.90(9)
N5 Zn1 N1 165.67(9)
N4 Zn1 N1 80.07(8)
N4 Zn1 N5 88.79(9)
O1 S1 O2 115.95(13)
O1 S1 N4 108.70(13)
O1 S1 C7 106.96(13)
O2 S1 N4 112.45(12)
O2 S1 C7 104.84(13)
N4 S1 C7 107.42(13)
O3 S2 O4 115.56(14)
O3 S2 N3 113.85(13)
O3 S2 C14_5 105.15(11)
O4 S2 N3 108.69(12)
O4 S2 C14_5 105.56(12)
N3 S2 C14_5 107.32(13)
O5 S3 O6 116.17(15)
O5 S3 N2 108.92(13)
O5 S3 C14_6 105.66(13)
O6 S3 N2 112.20(14)
O6 S3 C14_6 104.75(13)
N2 S3 C14_6 108.62(14)
N5 O7 H7 109.5
S3 N2 Zn1 128.44(14)
C6 N2 Zn1 112.08(17)
C6 N2 S3 114.71(19)
C1 N1 Zn1 107.89(16)
C1 N1 C3 112.6(2)
C1 N1 C5 111.8(2)
C3 N1 Zn1 105.85(15)
C5 N1 Zn1 106.62(16)
C5 N1 C3 111.7(2)
S2 N3 Zn1 131.06(13)
C4 N3 Zn1 112.49(16)
C4 N3 S2 113.42(17)
Zn1 N5 H5A 105.5
Zn1 N5 H5B 105.5
O7 N5 Zn1 127.36(18)
O7 N5 H5A 105.5
O7 N5 H5B 105.5
H5A N5 H5B 106.0
S1 N4 Zn1 129.04(13)
C2 N4 Zn1 110.69(16)
C2 N4 S1 114.48(18)
C8 C7 S1 119.9(2)
C8 C7 C12 119.6(3)
C12 C7 S1 120.2(2)
C7 C8 H8 120.0
C9 C8 C7 120.0(3)
C9 C8 H8 120.0
C7 C12 H12 120.3
C11 C12 C7 119.4(3)
C11 C12 H12 120.3
N1 C1 H1A 109.8
N1 C1 H1B 109.8
N1 C1 C2 109.5(2)
H1A C1 H1B 108.2
C2 C1 H1A 109.8
C2 C1 H1B 109.8
N4 C2 C1 109.5(2)
N4 C2 H2A 109.8
N4 C2 H2B 109.8
C1 C2 H2A 109.8
C1 C2 H2B 109.8
H2A C2 H2B 108.2
N1 C3 H3A 109.4
N1 C3 H3B 109.4
N1 C3 C4 111.3(2)
H3A C3 H3B 108.0
C4 C3 H3A 109.4
C4 C3 H3B 109.4
C11 C10 C13 120.4(3)
C11 C10 C9 118.0(3)
C9 C10 C13 121.6(3)
N3 C4 C3 109.1(2)
N3 C4 H4A 109.9
N3 C4 H4B 109.9
C3 C4 H4A 109.9
C3 C4 H4B 109.9
H4A C4 H4B 108.3
C12 C11 C10 121.6(3)
C12 C11 H11 119.2
C10 C11 H11 119.2
N2 C6 H6A 110.1
N2 C6 H6B 110.1
N2 C6 C5 108.2(2)
H6A C6 H6B 108.4
C5 C6 H6A 110.1
C5 C6 H6B 110.1
C10 C13 H13D 109.5
C10 C13 H13E 109.5
C10 C13 H13F 109.5
H13D C13 H13E 109.5
H13D C13 H13F 109.5
H13E C13 H13F 109.5
N1 C5 C6 110.6(2)
N1 C5 H5C 109.5
N1 C5 H5D 109.5
C6 C5 H5C 109.5
C6 C5 H5D 109.5
H5C C5 H5D 108.1
C8 C9 C10 121.5(3)
C8 C9 H9 119.3
C10 C9 H9 119.3
N2BA Zn1B N1B 78.4(3)
N2BA Zn1B N3B 113.1(3)
N2BA Zn1B N4B 120.3(3)
N2BA Zn1B N5B 98.4(3)
N2BB Zn1B N1B 81.3(3)
N2BB Zn1B N5B 97.2(3)
N3B Zn1B N1B 79.57(9)
N3B Zn1B N2BB 120.6(3)
N3B Zn1B N5B 90.22(10)
N4B Zn1B N1B 80.14(9)
N4B Zn1B N2BB 114.5(3)
N4B Zn1B N3B 116.65(9)
N4B Zn1B N5B 112.05(10)
N5B Zn1B N1B 166.89(9)
O1B S1B N3B 108.33(13)
O1B S1B C7B 106.16(13)
O2B S1B O1B 116.00(13)
O2B S1B N3B 112.72(13)
O2B S1B C7B 105.20(14)
N3B S1B C7B 107.90(14)
O3B S2B O4B 115.71(15)
O3B S2B N4B 113.71(13)
O3B S2B C14_1 107.4(2)
O3B S2B C14_2 102.9(3)
O4B S2B N4B 109.11(12)
O4B S2B C14_1 103.0(4)
O4B S2B C14_2 107.0(4)
N4B S2B C14_1 106.9(4)
N4B S2B C14_2 107.7(5)
O5BA S3BA O6BA 113.8(11)
O5BA S3BA N2BA 109.8(11)
O5BA S3BA C14_3 106.2(9)
O6BA S3BA N2BA 112.7(9)
O6BA S3BA C14_3 105.8(7)
N2BA S3BA C14_3 108.1(6)
O5BB S3BB N2BB 107.8(10)
O5BB S3BB C14_4 105.4(8)
O6BB S3BB O5BB 118.4(10)
O6BB S3BB N2BB 111.2(9)
O6BB S3BB C14_4 104.6(6)
N2BB S3BB C14_4 109.0(6)
N5B O7B H7B 109.5
C3B N1B Zn1B 107.45(17)
C5B N1B Zn1B 105.96(16)
C5B N1B C3B 112.5(2)
C5B N1B C1B 112.0(2)
C1B N1B Zn1B 106.10(17)
C1B N1B C3B 112.3(2)
S3BA N2BA Zn1B 128.4(8)
C2B N2BA Zn1B 113.9(5)
C2B N2BA S3BA 109.3(8)
S3BB N2BB Zn1B 128.4(8)
C2B N2BB Zn1B 109.3(4)
C2B N2BB S3BB 120.5(9)
S1B N3B Zn1B 129.11(13)
C4B N3B Zn1B 111.52(19)
C4B N3B S1B 114.4(2)
S2B N4B Zn1B 130.65(14)
C6B N4B Zn1B 113.52(17)
C6B N4B S2B 113.51(18)
Zn1B N5B H5BA 105.2
Zn1B N5B H5BB 105.2
O7B N5B Zn1B 128.28(17)
O7B N5B H5BA 105.2
O7B N5B H5BB 105.2
H5BA N5B H5BB 105.9
N2BA C2B H2BA 111.1
N2BA C2B H2BB 111.1
N2BA C2B C1B 103.5(4)
N2BB C2B H2BC 108.8
N2BB C2B H2BD 108.8
N2BB C2B C1B 113.7(4)
H2BA C2B H2BB 109.0
H2BC C2B H2BD 107.7
C1B C2B H2BA 111.1
C1B C2B H2BB 111.1
C1B C2B H2BC 108.8
C1B C2B H2BD 108.8
N1B C3B H3BA 109.8
N1B C3B H3BB 109.8
N1B C3B C4B 109.5(2)
H3BA C3B H3BB 108.2
C4B C3B H3BA 109.8
C4B C3B H3BB 109.8
N3B C4B C3B 109.5(2)
N3B C4B H4BA 109.8
N3B C4B H4BB 109.8
C3B C4B H4BA 109.8
C3B C4B H4BB 109.8
H4BA C4B H4BB 108.2
N1B C5B H5BC 109.4
N1B C5B H5BD 109.4
N1B C5B C6B 111.0(2)
H5BC C5B H5BD 108.0
C6B C5B H5BC 109.4
C6B C5B H5BD 109.4
N1B C1B C2B 110.4(2)
N1B C1B H1BA 109.6
N1B C1B H1BB 109.6
C2B C1B H1BA 109.6
C2B C1B H1BB 109.6
H1BA C1B H1BB 108.1
N4B C6B C5B 108.8(2)
N4B C6B H6BA 109.9
N4B C6B H6BB 109.9
C5B C6B H6BA 109.9
C5B C6B H6BB 109.9
H6BA C6B H6BB 108.3
C8B C7B S1B 119.3(2)
C12B C7B S1B 120.7(2)
C12B C7B C8B 119.9(3)
C7B C8B H8B 120.2
C9B C8B C7B 119.7(3)
C9B C8B H8B 120.2
C8B C9B H9B 119.3
C8B C9B C10B 121.4(3)
C10B C9B H9B 119.3
C9B C10B C13B 121.4(3)
C11B C10B C9B 117.9(3)
C11B C10B C13B 120.7(3)
C10B C11B H11B 119.3
C12B C11B C10B 121.5(3)
C12B C11B H11B 119.3
C7B C12B C11B 119.6(3)
C7B C12B H12B 120.2
C11B C12B H12B 120.2
C10B C13B H13A 109.5
C10B C13B H13B 109.5
C10B C13B H13C 109.5
H13A C13B H13B 109.5
H13A C13B H13C 109.5
H13B C13B H13C 109.5
C32 N7 C28 108.3(2)
C32 N7 C36 108.9(2)
C32 N7 C40 112.0(2)
C36 N7 C28 111.3(2)
C36 N7 C40 107.6(2)
C40 N7 C28 108.7(2)
N7 C28 H28A 108.4
N7 C28 H28B 108.4
N7 C28 C29 115.3(2)
H28A C28 H28B 107.5
C29 C28 H28A 108.4
C29 C28 H28B 108.4
C28 C29 H29A 109.5
C28 C29 H29B 109.5
H29A C29 H29B 108.1
C30 C29 C28 110.7(3)
C30 C29 H29A 109.5
C30 C29 H29B 109.5
C29 C30 H30A 109.0
C29 C30 H30B 109.0
H30A C30 H30B 107.8
C31 C30 C29 113.0(3)
C31 C30 H30A 109.0
C31 C30 H30B 109.0
C30 C31 H31A 109.5
C30 C31 H31B 109.5
C30 C31 H31C 109.5
H31A C31 H31B 109.5
H31A C31 H31C 109.5
H31B C31 H31C 109.5
N7 C32 H32A 108.5
N7 C32 H32B 108.5
H32A C32 H32B 107.5
C33 C32 N7 115.0(2)
C33 C32 H32A 108.5
C33 C32 H32B 108.5
C32 C33 H33A 109.4
C32 C33 H33B 109.4
C32 C33 C34 111.1(2)
H33A C33 H33B 108.0
C34 C33 H33A 109.4
C34 C33 H33B 109.4
C33 C34 H34A 109.3
C33 C34 H34B 109.3
H34A C34 H34B 107.9
C35 C34 C33 111.8(3)
C35 C34 H34A 109.3
C35 C34 H34B 109.3
C34 C35 H35A 109.5
C34 C35 H35B 109.5
C34 C35 H35C 109.5
H35A C35 H35B 109.5
H35A C35 H35C 109.5
H35B C35 H35C 109.5
N7 C36 H36A 108.5
N7 C36 H36B 108.5
H36A C36 H36B 107.5
C37 C36 N7 115.1(2)
C37 C36 H36A 108.5
C37 C36 H36B 108.5
C36 C37 H37A 109.5
C36 C37 H37B 109.5
C36 C37 C38 110.9(2)
H37A C37 H37B 108.1
C38 C37 H37A 109.5
C38 C37 H37B 109.5
C37 C38 H38A 108.7
C37 C38 H38B 108.7
H38A C38 H38B 107.6
C39 C38 C37 114.4(3)
C39 C38 H38A 108.7
C39 C38 H38B 108.7
C38 C39 H39A 109.5
C38 C39 H39B 109.5
C38 C39 H39C 109.5
H39A C39 H39B 109.5
H39A C39 H39C 109.5
H39B C39 H39C 109.5
N7 C40 H40A 108.1
N7 C40 H40B 108.1
H40A C40 H40B 107.3
C41 C40 N7 116.6(2)
C41 C40 H40A 108.1
C41 C40 H40B 108.1
C40 C41 H41A 110.1
C40 C41 H41B 110.1
C40 C41 C42 108.1(2)
H41A C41 H41B 108.4
C42 C41 H41A 110.1
C42 C41 H41B 110.1
C41 C42 H42A 109.0
C41 C42 H42B 109.0
C41 C42 C43 113.0(3)
H42A C42 H42B 107.8
C43 C42 H42A 109.0
C43 C42 H42B 109.0
C42 C43 H43A 109.5
C42 C43 H43B 109.5
C42 C43 H43C 109.5
H43A C43 H43B 109.5
H43A C43 H43C 109.5
H43B C43 H43C 109.5
C21A N7A C25A 109.8(3)
C21A N7A C29A 110.3(3)
C21A N7A C33A 108.3(3)
C25A N7A C29A 110.5(3)
C25A N7A C33A 109.8(3)
C29A N7A C33A 108.1(3)
N7A C21A H21A 108.0
N7A C21A H21B 108.0
H21A C21A H21B 107.2
C22A C21A N7A 117.3(3)
C22A C21A H21A 108.0
C22A C21A H21B 108.0
C21A C22A H22A 109.7
C21A C22A H22B 109.7
C21A C22A C23A 109.6(4)
H22A C22A H22B 108.2
C23A C22A H22A 109.7
C23A C22A H22B 109.7
C22A C23A H23A 108.6
C22A C23A H23B 108.6
H23A C23A H23B 107.6
C24A C23A C22A 114.7(4)
C24A C23A H23A 108.6
C24A C23A H23B 108.6
C23A C24A H24A 109.5
C23A C24A H24B 109.5
C23A C24A H24C 109.5
H24A C24A H24B 109.5
H24A C24A H24C 109.5
H24B C24A H24C 109.5
N7A C25A H25A 108.5
N7A C25A H25B 108.5
N7A C25A C26A 115.2(3)
H25A C25A H25B 107.5
C26A C25A H25A 108.5
C26A C25A H25B 108.5
C25A C26A H26A 109.5
C25A C26A H26B 109.5
H26A C26A H26B 108.1
C27A C26A C25A 110.7(4)
C27A C26A H26A 109.5
C27A C26A H26B 109.5
C26A C27A H27A 108.7
C26A C27A H27B 108.7
H27A C27A H27B 107.6
C28A C27A C26A 114.3(5)
C28A C27A H27A 108.7
C28A C27A H27B 108.7
C27A C28A H28C 109.5
C27A C28A H28D 109.5
C27A C28A H28E 109.5
H28C C28A H28D 109.5
H28C C28A H28E 109.5
H28D C28A H28E 109.5
N7A C29A H29C 107.9
N7A C29A H29D 107.9
H29C C29A H29D 107.2
C30A C29A N7A 117.5(3)
C30A C29A H29C 107.9
C30A C29A H29D 107.9
C29A C30A H30C 109.7
C29A C30A H30D 109.7
C29A C30A C31A 109.9(4)
H30C C30A H30D 108.2
C31A C30A H30C 109.7
C31A C30A H30D 109.7
C30A C31A H31D 109.2
C30A C31A H31E 109.2
H31D C31A H31E 107.9
C32A C31A C30A 112.0(6)
C32A C31A H31D 109.2
C32A C31A H31E 109.2
C31A C32A H32C 109.5
C31A C32A H32D 109.5
C31A C32A H32E 109.5
H32C C32A H32D 109.5
H32C C32A H32E 109.5
H32D C32A H32E 109.5
N7A C33A H33C 108.6
N7A C33A H33D 108.6
H33C C33A H33D 107.6
C34A C33A N7A 114.6(3)
C34A C33A H33C 108.6
C34A C33A H33D 108.6
C33A C34A H34C 109.3
C33A C34A H34D 109.3
C33A C34A C35A 111.6(3)
H34C C34A H34D 108.0
C35A C34A H34C 109.3
C35A C34A H34D 109.3
C34A C35A H35D 109.6
C34A C35A H35E 109.6
H35D C35A H35E 108.1
C36A C35A C34A 110.1(3)
C36A C35A H35D 109.6
C36A C35A H35E 109.6
C35A C36A H36C 109.5
C35A C36A H36D 109.5
C35A C36A H36E 109.5
H36C C36A H36D 109.5
H36C C36A H36E 109.5
H36D C36A H36E 109.5
C21B N7B C25B 110.0(3)
C21B N7B C29B 110.7(3)
C21B N7B C33B 108.2(3)
C25B N7B C29B 110.1(3)
C25B N7B C33B 109.6(3)
C29B N7B C33B 108.1(3)
N7B C21B H21C 107.8
N7B C21B H21D 107.8
H21C C21B H21D 107.1
C22B C21B N7B 118.1(3)
C22B C21B H21C 107.8
C22B C21B H21D 107.8
C21B C22B H22C 109.8
C21B C22B H22D 109.8
C21B C22B C23B 109.5(4)
H22C C22B H22D 108.2
C23B C22B H22C 109.8
C23B C22B H22D 109.8
C22B C23B H23C 108.6
C22B C23B H23D 108.6
H23C C23B H23D 107.6
C24B C23B C22B 114.7(4)
C24B C23B H23C 108.6
C24B C23B H23D 108.6
C23B C24B H24D 109.5
C23B C24B H24E 109.5
C23B C24B H24F 109.5
H24D C24B H24E 109.5
H24D C24B H24F 109.5
H24E C24B H24F 109.5
N7B C25B H25C 108.5
N7B C25B H25D 108.5
N7B C25B C26B 114.9(3)
H25C C25B H25D 107.5
C26B C25B H25C 108.5
C26B C25B H25D 108.5
C25B C26B H26C 109.5
C25B C26B H26D 109.5
H26C C26B H26D 108.0
C27B C26B C25B 110.9(4)
C27B C26B H26C 109.5
C27B C26B H26D 109.5
C26B C27B H27C 108.7
C26B C27B H27D 108.7
H27C C27B H27D 107.6
C28B C27B C26B 114.4(5)
C28B C27B H27C 108.7
C28B C27B H27D 108.7
C27B C28B H28F 109.5
C27B C28B H28G 109.5
C27B C28B H28H 109.5
H28F C28B H28G 109.5
H28F C28B H28H 109.5
H28G C28B H28H 109.5
N7B C29B H29E 107.9
N7B C29B H29F 107.9
H29E C29B H29F 107.2
C30B C29B N7B 117.7(3)
C30B C29B H29E 107.9
C30B C29B H29F 107.9
C29B C30B H30E 109.7
C29B C30B H30F 109.7
C29B C30B C31B 110.0(4)
H30E C30B H30F 108.2
C31B C30B H30E 109.7
C31B C30B H30F 109.7
C30B C31B H31F 109.2
C30B C31B H31G 109.2
H31F C31B H31G 107.9
C32B C31B C30B 112.0(6)
C32B C31B H31F 109.2
C32B C31B H31G 109.2
C31B C32B H32F 109.5
C31B C32B H32G 109.5
C31B C32B H32H 109.5
H32F C32B H32G 109.5
H32F C32B H32H 109.5
H32G C32B H32H 109.5
N7B C33B H33E 108.7
N7B C33B H33F 108.7
H33E C33B H33F 107.6
C34B C33B N7B 114.4(3)
C34B C33B H33E 108.7
C34B C33B H33F 108.7
C33B C34B H34E 109.3
C33B C34B H34F 109.3
C33B C34B C35B 111.6(3)
H34E C34B H34F 108.0
C35B C34B H34E 109.3
C35B C34B H34F 109.3
C34B C35B H35F 109.6
C34B C35B H35G 109.6
H35F C35B H35G 108.1
C36B C35B C34B 110.2(3)
C36B C35B H35F 109.6
C36B C35B H35G 109.6
C35B C36B H36F 109.5
C35B C36B H36G 109.5
C35B C36B H36H 109.5
H36F C36B H36G 109.5
H36F C36B H36H 109.5
H36G C36B H36H 109.5
C15_1 C14_1 S2B 117.4(4)
C15_1 C14_1 C20_1 119.77(19)
C20_1 C14_1 S2B 122.7(4)
C14_1 C15_1 H15_1 120.1
C14_1 C15_1 C16_1 119.73(19)
C16_1 C15_1 H15_1 120.1
C15_1 C16_1 H16_1 119.4
C15_1 C16_1 C17_1 121.1(2)
C17_1 C16_1 H16_1 119.4
C16_1 C17_1 C18_1 120.6(2)
C19_1 C17_1 C16_1 118.57(19)
C19_1 C17_1 C18_1 120.8(2)
C17_1 C18_1 H18A_1 109.5
C17_1 C18_1 H18B_1 109.5
C17_1 C18_1 H18C_1 109.5
H18A_1 C18_1 H18B_1 109.5
H18A_1 C18_1 H18C_1 109.5
H18B_1 C18_1 H18C_1 109.5
C17_1 C19_1 H19_1 119.7
C20_1 C19_1 C17_1 120.7(2)
C20_1 C19_1 H19_1 119.7
C14_1 C20_1 H20_1 120.0
C19_1 C20_1 C14_1 120.0(2)
C19_1 C20_1 H20_1 120.0
C15_2 C14_2 S2B 121.0(4)
C15_2 C14_2 C20_2 119.77(19)
C20_2 C14_2 S2B 119.2(4)
C14_2 C15_2 H15_2 120.2
C14_2 C15_2 C16_2 119.70(19)
C16_2 C15_2 H15_2 120.2
C15_2 C16_2 H16_2 119.4
C15_2 C16_2 C17_2 121.2(2)
C17_2 C16_2 H16_2 119.4
C16_2 C17_2 C18_2 120.7(2)
C19_2 C17_2 C16_2 118.56(19)
C19_2 C17_2 C18_2 120.7(2)
C17_2 C18_2 H18A_2 109.5
C17_2 C18_2 H18B_2 109.5
C17_2 C18_2 H18C_2 109.5
H18A_2 C18_2 H18B_2 109.5
H18A_2 C18_2 H18C_2 109.5
H18B_2 C18_2 H18C_2 109.5
C17_2 C19_2 H19_2 119.7
C20_2 C19_2 C17_2 120.6(2)
C20_2 C19_2 H19_2 119.7
C14_2 C20_2 H20_2 120.0
C19_2 C20_2 C14_2 120.1(2)
C19_2 C20_2 H20_2 120.0
C15_3 C14_3 S3BA 121.4(5)
C15_3 C14_3 C20_3 119.77(19)
C20_3 C14_3 S3BA 118.8(5)
C14_3 C15_3 H15_3 120.1
C14_3 C15_3 C16_3 119.74(19)
C16_3 C15_3 H15_3 120.1
C15_3 C16_3 H16_3 119.4
C15_3 C16_3 C17_3 121.2(2)
C17_3 C16_3 H16_3 119.4
C16_3 C17_3 C18_3 120.7(2)
C19_3 C17_3 C16_3 118.53(19)
C19_3 C17_3 C18_3 120.7(2)
C17_3 C18_3 H18A_3 109.5
C17_3 C18_3 H18B_3 109.5
C17_3 C18_3 H18C_3 109.5
H18A_3 C18_3 H18B_3 109.5
H18A_3 C18_3 H18C_3 109.5
H18B_3 C18_3 H18C_3 109.5
C17_3 C19_3 H19_3 119.6
C20_3 C19_3 C17_3 120.7(2)
C20_3 C19_3 H19_3 119.6
C14_3 C20_3 H20_3 120.0
C19_3 C20_3 C14_3 120.1(2)
C19_3 C20_3 H20_3 120.0
C15_4 C14_4 S3BB 121.3(5)
C15_4 C14_4 C20_4 119.74(19)
C20_4 C14_4 S3BB 118.9(5)
C14_4 C15_4 H15_4 120.1
C14_4 C15_4 C16_4 119.7(2)
C16_4 C15_4 H15_4 120.1
C15_4 C16_4 H16_4 119.5
C15_4 C16_4 C17_4 121.1(2)
C17_4 C16_4 H16_4 119.5
C16_4 C17_4 C18_4 120.7(2)
C19_4 C17_4 C16_4 118.5(2)
C19_4 C17_4 C18_4 120.7(2)
C17_4 C18_4 H18A_4 109.5
C17_4 C18_4 H18B_4 109.5
C17_4 C18_4 H18C_4 109.5
H18A_4 C18_4 H18B_4 109.5
H18A_4 C18_4 H18C_4 109.5
H18B_4 C18_4 H18C_4 109.5
C17_4 C19_4 H19_4 119.7
C20_4 C19_4 C17_4 120.6(2)
C20_4 C19_4 H19_4 119.7
C14_4 C20_4 H20_4 120.0
C19_4 C20_4 C14_4 120.0(2)
C19_4 C20_4 H20_4 120.0
C15_5 C14_5 S2 120.09(15)
C15_5 C14_5 C20_5 119.82(17)
C20_5 C14_5 S2 120.09(16)
C14_5 C15_5 H15_5 120.2
C14_5 C15_5 C16_5 119.66(18)
C16_5 C15_5 H15_5 120.2
C15_5 C16_5 H16_5 119.4
C15_5 C16_5 C17_5 121.2(2)
C17_5 C16_5 H16_5 119.4
C16_5 C17_5 C18_5 120.8(2)
C19_5 C17_5 C16_5 118.58(18)
C19_5 C17_5 C18_5 120.63(19)
C17_5 C18_5 H18A_5 109.5
C17_5 C18_5 H18B_5 109.5
C17_5 C18_5 H18C_5 109.5
H18A_5 C18_5 H18B_5 109.5
H18A_5 C18_5 H18C_5 109.5
H18B_5 C18_5 H18C_5 109.5
C17_5 C19_5 H19_5 119.7
C20_5 C19_5 C17_5 120.64(18)
C20_5 C19_5 H19_5 119.7
C14_5 C20_5 H20_5 119.9
C19_5 C20_5 C14_5 120.10(19)
C19_5 C20_5 H20_5 119.9
C15_6 C14_6 S3 120.39(17)
C15_6 C14_6 C20_6 119.77(18)
C20_6 C14_6 S3 119.83(18)
C14_6 C15_6 H15_6 120.1
C14_6 C15_6 C16_6 119.74(19)
C16_6 C15_6 H15_6 120.1
C15_6 C16_6 H16_6 119.5
C15_6 C16_6 C17_6 121.1(2)
C17_6 C16_6 H16_6 119.5
C16_6 C17_6 C18_6 120.6(2)
C19_6 C17_6 C16_6 118.57(18)
C19_6 C17_6 C18_6 120.8(2)
C17_6 C18_6 H18A_6 109.5
C17_6 C18_6 H18B_6 109.5
C17_6 C18_6 H18C_6 109.5
H18A_6 C18_6 H18B_6 109.5
H18A_6 C18_6 H18C_6 109.5
H18B_6 C18_6 H18C_6 109.5
C17_6 C19_6 H19_6 119.7
C20_6 C19_6 C17_6 120.70(19)
C20_6 C19_6 H19_6 119.7
C14_6 C20_6 H20_6 120.0
C19_6 C20_6 C14_6 120.0(2)
C19_6 C20_6 H20_6 120.0

loop_
_geom_bond_atom_site_label_1
_geom_bond_atom_site_label_2
_geom_bond_distance
Zn1 N2 2.078(2)
Zn1 N1 2.247(2)
Zn1 N3 2.044(2)
Zn1 N5 2.111(2)
Zn1 N4 2.106(2)
S1 O1 1.449(2)
S1 O2 1.452(2)
S1 N4 1.570(2)
S1 C7 1.778(3)
S2 O3 1.443(2)
S2 O4 1.455(2)
S2 N3 1.576(2)
S2 C14_5 1.777(2)
S3 O5 1.448(3)
S3 O6 1.449(2)
S3 N2 1.571(2)
S3 C14_6 1.786(2)
O7 H7 0.8400
O7 N5 1.440(3)
N2 C6 1.476(4)
N1 C1 1.473(3)
N1 C3 1.474(3)
N1 C5 1.474(3)
N3 C4 1.473(3)
N5 H5A 0.9100
N5 H5B 0.9100
N4 C2 1.478(3)
C7 C8 1.393(4)
C7 C12 1.394(4)
C8 H8 0.9500
C8 C9 1.379(4)
C12 H12 0.9500
C12 C11 1.390(4)
C1 H1A 0.9900
C1 H1B 0.9900
C1 C2 1.523(4)
C2 H2A 0.9900
C2 H2B 0.9900
C3 H3A 0.9900
C3 H3B 0.9900
C3 C4 1.515(4)
C10 C11 1.390(4)
C10 C13 1.509(4)
C10 C9 1.393(4)
C4 H4A 0.9900
C4 H4B 0.9900
C11 H11 0.9500
C6 H6A 0.9900
C6 H6B 0.9900
C6 C5 1.513(4)
C13 H13D 0.9800
C13 H13E 0.9800
C13 H13F 0.9800
C5 H5C 0.9900
C5 H5D 0.9900
C9 H9 0.9500
Zn1B N1B 2.288(2)
Zn1B N2BA 2.011(11)
Zn1B N2BB 2.119(11)
Zn1B N3B 2.095(2)
Zn1B N4B 2.036(2)
Zn1B N5B 2.130(2)
S1B O1B 1.447(2)
S1B O2B 1.446(2)
S1B N3B 1.566(3)
S1B C7B 1.778(3)
S2B O3B 1.440(2)
S2B O4B 1.448(2)
S2B N4B 1.567(2)
S2B C14_1 1.861(4)
S2B C14_2 1.696(4)
S3BA O5BA 1.38(2)
S3BA O6BA 1.431(17)
S3BA N2BA 1.576(3)
S3BA C14_3 1.784(3)
S3BB O5BB 1.53(2)
S3BB O6BB 1.459(17)
S3BB N2BB 1.577(3)
S3BB C14_4 1.785(3)
O7B H7B 0.8400
O7B N5B 1.440(3)
N1B C3B 1.478(4)
N1B C5B 1.467(4)
N1B C1B 1.474(4)
N2BA C2B 1.499(13)
N2BB C2B 1.475(13)
N3B C4B 1.484(4)
N4B C6B 1.479(3)
N5B H5BA 0.9100
N5B H5BB 0.9100
C2B H2BA 0.9900
C2B H2BB 0.9900
C2B H2BC 0.9900
C2B H2BD 0.9900
C2B C1B 1.512(5)
C3B H3BA 0.9900
C3B H3BB 0.9900
C3B C4B 1.525(4)
C4B H4BA 0.9900
C4B H4BB 0.9900
C5B H5BC 0.9900
C5B H5BD 0.9900
C5B C6B 1.519(4)
C1B H1BA 0.9900
C1B H1BB 0.9900
C6B H6BA 0.9900
C6B H6BB 0.9900
C7B C8B 1.398(4)
C7B C12B 1.386(4)
C8B H8B 0.9500
C8B C9B 1.381(4)
C9B H9B 0.9500
C9B C10B 1.396(4)
C10B C11B 1.391(4)
C10B C13B 1.514(4)
C11B H11B 0.9500
C11B C12B 1.388(4)
C12B H12B 0.9500
C13B H13A 0.9800
C13B H13B 0.9800
C13B H13C 0.9800
N7 C28 1.527(4)
N7 C32 1.519(3)
N7 C36 1.523(4)
N7 C40 1.526(3)
C28 H28A 0.9900
C28 H28B 0.9900
C28 C29 1.534(4)
C29 H29A 0.9900
C29 H29B 0.9900
C29 C30 1.522(4)
C30 H30A 0.9900
C30 H30B 0.9900
C30 C31 1.483(5)
C31 H31A 0.9800
C31 H31B 0.9800
C31 H31C 0.9800
C32 H32A 0.9900
C32 H32B 0.9900
C32 C33 1.514(4)
C33 H33A 0.9900
C33 H33B 0.9900
C33 C34 1.519(4)
C34 H34A 0.9900
C34 H34B 0.9900
C34 C35 1.510(5)
C35 H35A 0.9800
C35 H35B 0.9800
C35 H35C 0.9800
C36 H36A 0.9900
C36 H36B 0.9900
C36 C37 1.518(4)
C37 H37A 0.9900
C37 H37B 0.9900
C37 C38 1.532(4)
C38 H38A 0.9900
C38 H38B 0.9900
C38 C39 1.517(5)
C39 H39A 0.9800
C39 H39B 0.9800
C39 H39C 0.9800
C40 H40A 0.9900
C40 H40B 0.9900
C40 C41 1.523(4)
C41 H41A 0.9900
C41 H41B 0.9900
C41 C42 1.524(4)
C42 H42A 0.9900
C42 H42B 0.9900
C42 C43 1.527(4)
C43 H43A 0.9800
C43 H43B 0.9800
C43 H43C 0.9800
N7A C21A 1.509(6)
N7A C25A 1.518(5)
N7A C29A 1.522(6)
N7A C33A 1.541(4)
C21A H21A 0.9900
C21A H21B 0.9900
C21A C22A 1.493(6)
C22A H22A 0.9900
C22A H22B 0.9900
C22A C23A 1.508(6)
C23A H23A 0.9900
C23A H23B 0.9900
C23A C24A 1.488(6)
C24A H24A 0.9800
C24A H24B 0.9800
C24A H24C 0.9800
C25A H25A 0.9900
C25A H25B 0.9900
C25A C26A 1.526(5)
C26A H26A 0.9900
C26A H26B 0.9900
C26A C27A 1.522(6)
C27A H27A 0.9900
C27A H27B 0.9900
C27A C28A 1.518(8)
C28A H28C 0.9800
C28A H28D 0.9800
C28A H28E 0.9800
C29A H29C 0.9900
C29A H29D 0.9900
C29A C30A 1.515(3)
C30A H30C 0.9900
C30A H30D 0.9900
C30A C31A 1.531(8)
C31A H31D 0.9900
C31A H31E 0.9900
C31A C32A 1.506(7)
C32A H32C 0.9800
C32A H32D 0.9800
C32A H32E 0.9800
C33A H33C 0.9900
C33A H33D 0.9900
C33A C34A 1.516(5)
C34A H34C 0.9900
C34A H34D 0.9900
C34A C35A 1.535(4)
C35A H35D 0.9900
C35A H35E 0.9900
C35A C36A 1.510(7)
C36A H36C 0.9800
C36A H36D 0.9800
C36A H36E 0.9800
N7B C21B 1.504(6)
N7B C25B 1.520(5)
N7B C29B 1.522(6)
N7B C33B 1.543(4)
C21B H21C 0.9900
C21B H21D 0.9900
C21B C22B 1.491(6)
C22B H22C 0.9900
C22B H22D 0.9900
C22B C23B 1.510(6)
C23B H23C 0.9900
C23B H23D 0.9900
C23B C24B 1.488(6)
C24B H24D 0.9800
C24B H24E 0.9800
C24B H24F 0.9800
C25B H25C 0.9900
C25B H25D 0.9900
C25B C26B 1.527(5)
C26B H26C 0.9900
C26B H26D 0.9900
C26B C27B 1.520(6)
C27B H27C 0.9900
C27B H27D 0.9900
C27B C28B 1.518(8)
C28B H28F 0.9800
C28B H28G 0.9800
C28B H28H 0.9800
C29B H29E 0.9900
C29B H29F 0.9900
C29B C30B 1.514(3)
C30B H30E 0.9900
C30B H30F 0.9900
C30B C31B 1.531(8)
C31B H31F 0.9900
C31B H31G 0.9900
C31B C32B 1.506(7)
C32B H32F 0.9800
C32B H32G 0.9800
C32B H32H 0.9800
C33B H33E 0.9900
C33B H33F 0.9900
C33B C34B 1.516(5)
C34B H34E 0.9900
C34B H34F 0.9900
C34B C35B 1.534(4)
C35B H35F 0.9900
C35B H35G 0.9900
C35B C36B 1.510(7)
C36B H36F 0.9800
C36B H36G 0.9800
C36B H36H 0.9800
C14_1 C15_1 1.386(3)
C14_1 C20_1 1.390(3)
C15_1 H15_1 0.9500
C15_1 C16_1 1.387(3)
C16_1 H16_1 0.9500
C16_1 C17_1 1.392(3)
C17_1 C18_1 1.510(3)
C17_1 C19_1 1.390(3)
C18_1 H18A_1 0.9800
C18_1 H18B_1 0.9800
C18_1 H18C_1 0.9800
C19_1 H19_1 0.9500
C19_1 C20_1 1.389(3)
C20_1 H20_1 0.9500
C14_2 C15_2 1.386(3)
C14_2 C20_2 1.390(3)
C15_2 H15_2 0.9500
C15_2 C16_2 1.387(3)
C16_2 H16_2 0.9500
C16_2 C17_2 1.391(3)
C17_2 C18_2 1.509(3)
C17_2 C19_2 1.390(3)
C18_2 H18A_2 0.9800
C18_2 H18B_2 0.9800
C18_2 H18C_2 0.9800
C19_2 H19_2 0.9500
C19_2 C20_2 1.388(3)
C20_2 H20_2 0.9500
C14_3 C15_3 1.386(3)
C14_3 C20_3 1.390(3)
C15_3 H15_3 0.9500
C15_3 C16_3 1.387(3)
C16_3 H16_3 0.9500
C16_3 C17_3 1.392(3)
C17_3 C18_3 1.510(3)
C17_3 C19_3 1.390(3)
C18_3 H18A_3 0.9800
C18_3 H18B_3 0.9800
C18_3 H18C_3 0.9800
C19_3 H19_3 0.9500
C19_3 C20_3 1.388(3)
C20_3 H20_3 0.9500
C14_4 C15_4 1.386(3)
C14_4 C20_4 1.390(3)
C15_4 H15_4 0.9500
C15_4 C16_4 1.387(3)
C16_4 H16_4 0.9500
C16_4 C17_4 1.392(3)
C17_4 C18_4 1.509(3)
C17_4 C19_4 1.390(3)
C18_4 H18A_4 0.9800
C18_4 H18B_4 0.9800
C18_4 H18C_4 0.9800
C19_4 H19_4 0.9500
C19_4 C20_4 1.389(3)
C20_4 H20_4 0.9500
C14_5 C15_5 1.386(2)
C14_5 C20_5 1.389(2)
C15_5 H15_5 0.9500
C15_5 C16_5 1.387(3)
C16_5 H16_5 0.9500
C16_5 C17_5 1.391(3)
C17_5 C18_5 1.510(3)
C17_5 C19_5 1.390(3)
C18_5 H18A_5 0.9800
C18_5 H18B_5 0.9800
C18_5 H18C_5 0.9800
C19_5 H19_5 0.9500
C19_5 C20_5 1.388(3)
C20_5 H20_5 0.9500
C14_6 C15_6 1.385(3)
C14_6 C20_6 1.390(2)
C15_6 H15_6 0.9500
C15_6 C16_6 1.388(3)
C16_6 H16_6 0.9500
C16_6 C17_6 1.391(3)
C17_6 C18_6 1.510(3)
C17_6 C19_6 1.390(3)
C18_6 H18A_6 0.9800
C18_6 H18B_6 0.9800
C18_6 H18C_6 0.9800
C19_6 H19_6 0.9500
C19_6 C20_6 1.389(3)
C20_6 H20_6 0.9500

loop_
_geom_torsion_atom_site_label_1
_geom_torsion_atom_site_label_2
_geom_torsion_atom_site_label_3
_geom_torsion_atom_site_label_4
_geom_torsion
Zn1 N2 C6 C5 42.1(3)
Zn1 N1 C1 C2 36.2(2)
Zn1 N1 C3 C4 35.5(2)
Zn1 N1 C5 C6 37.2(2)
Zn1 N3 C4 C3 39.8(3)
Zn1 N4 C2 C1 42.8(2)
S1 N4 C2 C1 -112.9(2)
S1 C7 C8 C9 -174.3(2)
S1 C7 C12 C11 173.5(2)
S2 N3 C4 C3 -157.61(19)
S2 C14_5 C15_5 C16_5 177.5(2)
S2 C14_5 C20_5 C19_5 -177.7(2)
S3 N2 C6 C5 -160.19(19)
S3 C14_6 C15_6 C16_6 -174.7(3)
S3 C14_6 C20_6 C19_6 175.4(2)
O1 S1 N4 Zn1 30.81(19)
O1 S1 N4 C2 -178.87(17)
O1 S1 C7 C8 -42.8(3)
O1 S1 C7 C12 143.5(2)
O2 S1 N4 Zn1 160.58(15)
O2 S1 N4 C2 -49.1(2)
O2 S1 C7 C8 -166.5(2)
O2 S1 C7 C12 19.8(3)
O3 S2 N3 Zn1 110.49(19)
O3 S2 N3 C4 -48.0(2)
O3 S2 C14_5 C15_5 -170.8(2)
O3 S2 C14_5 C20_5 8.2(3)
O4 S2 N3 Zn1 -19.9(2)
O4 S2 N3 C4 -178.3(2)
O4 S2 C14_5 C15_5 -48.2(3)
O4 S2 C14_5 C20_5 130.9(2)
O5 S3 N2 Zn1 -42.4(2)
O5 S3 N2 C6 164.2(2)
O5 S3 C14_6 C15_6 17.2(3)
O5 S3 C14_6 C20_6 -161.2(2)
O6 S3 N2 Zn1 -172.48(16)
O6 S3 N2 C6 34.2(2)
O6 S3 C14_6 C15_6 140.4(3)
O6 S3 C14_6 C20_6 -38.1(3)
N2 S3 C14_6 C15_6 -99.5(3)
N2 S3 C14_6 C20_6 82.0(3)
N2 C6 C5 N1 -53.2(3)
N1 C1 C2 N4 -53.2(3)
N1 C3 C4 N3 -50.8(3)
N3 S2 C14_5 C15_5 67.6(3)
N3 S2 C14_5 C20_5 -113.3(2)
N4 S1 C7 C8 73.7(3)
N4 S1 C7 C12 -100.0(3)
C7 S1 N4 Zn1 -84.58(18)
C7 S1 N4 C2 65.7(2)
C7 C8 C9 C10 1.4(4)
C7 C12 C11 C10 0.1(5)
C8 C7 C12 C11 -0.2(4)
C12 C7 C8 C9 -0.6(4)
C1 N1 C3 C4 -82.2(3)
C1 N1 C5 C6 154.9(2)
C3 N1 C1 C2 152.6(2)
C3 N1 C5 C6 -77.9(3)
C11 C10 C9 C8 -1.5(4)
C13 C10 C11 C12 -178.9(3)
C13 C10 C9 C8 178.2(3)
C5 N1 C1 C2 -80.7(3)
C5 N1 C3 C4 151.1(2)
C9 C10 C11 C12 0.7(5)
Zn1B N1B C3B C4B 35.5(2)
Zn1B N1B C5B C6B 35.5(3)
Zn1B N1B C1B C2B 35.9(3)
Zn1B N2BA C2B C1B 51.3(6)
Zn1B N2BB C2B C1B 37.5(6)
Zn1B N3B C4B C3B 43.8(3)
Zn1B N4B C6B C5B 40.9(3)
S1B N3B C4B C3B -113.6(2)
S1B C7B C8B C9B -176.4(2)
S1B C7B C12B C11B 175.7(2)
S2B N4B C6B C5B -154.5(2)
S2B C14_1 C15_1 C16_1 174.1(12)
S2B C14_1 C20_1 C19_1 -173.8(9)
S2B C14_2 C15_2 C16_2 176.0(12)
S2B C14_2 C20_2 C19_2 -176.1(9)
S3BA N2BA C2B C1B -157.7(5)
S3BA C14_3 C15_3 C16_3 -177.5(14)
S3BA C14_3 C20_3 C19_3 177.2(8)
S3BB N2BB C2B C1B -156.3(5)
S3BB C14_4 C15_4 C16_4 -176.6(15)
S3BB C14_4 C20_4 C19_4 177.9(9)
O1B S1B N3B Zn1B 28.9(2)
O1B S1B N3B C4B -178.58(19)
O1B S1B C7B C8B -41.3(3)
O1B S1B C7B C12B 142.8(2)
O2B S1B N3B Zn1B 158.63(15)
O2B S1B N3B C4B -48.8(2)
O2B S1B C7B C8B -164.8(2)
O2B S1B C7B C12B 19.3(3)
O3B S2B N4B Zn1B 114.4(2)
O3B S2B N4B C6B -46.9(3)
O3B S2B C14_1 C15_1 -169.9(11)
O3B S2B C14_1 C20_1 5.7(13)
O3B S2B C14_2 C15_2 -171.3(12)
O3B S2B C14_2 C20_2 6.8(12)
O4B S2B N4B Zn1B -16.4(2)
O4B S2B N4B C6B -177.7(2)
O4B S2B C14_1 C15_1 -47.3(12)
O4B S2B C14_1 C20_1 128.3(11)
O4B S2B C14_2 C15_2 -48.9(13)
O4B S2B C14_2 C20_2 129.2(10)
O5BA S3BA N2BA Zn1B -45.8(11)
O5BA S3BA N2BA C2B 168.6(8)
O5BA S3BA C14_3 C15_3 19.6(15)
O5BA S3BA C14_3 C20_3 -158.7(12)
O5BB S3BB N2BB Zn1B -37.3(10)
O5BB S3BB N2BB C2B 159.4(9)
O5BB S3BB C14_4 C15_4 17.1(15)
O5BB S3BB C14_4 C20_4 -163.1(12)
O6BA S3BA N2BA Zn1B -173.8(8)
O6BA S3BA N2BA C2B 40.6(10)
O6BA S3BA C14_3 C15_3 140.8(13)
O6BA S3BA C14_3 C20_3 -37.5(13)
O6BB S3BB N2BB Zn1B -168.6(8)
O6BB S3BB N2BB C2B 28.1(10)
O6BB S3BB C14_4 C15_4 142.6(13)
O6BB S3BB C14_4 C20_4 -37.6(13)
N1B C3B C4B N3B -53.2(3)
N1B C5B C6B N4B -51.2(3)
N2BA S3BA C14_3 C15_3 -98.2(13)
N2BA S3BA C14_3 C20_3 83.5(12)
N2BA C2B C1B N1B -56.1(5)
N2BB S3BB C14_4 C15_4 -98.3(13)
N2BB S3BB C14_4 C20_4 81.4(12)
N2BB C2B C1B N1B -51.3(5)
N3B S1B C7B C8B 74.7(3)
N3B S1B C7B C12B -101.3(3)
N4B S2B C14_1 C15_1 67.7(12)
N4B S2B C14_1 C20_1 -116.7(11)
N4B S2B C14_2 C15_2 68.3(13)
N4B S2B C14_2 C20_2 -113.6(11)
C3B N1B C5B C6B -81.6(3)
C3B N1B C1B C2B 153.0(2)
C5B N1B C3B C4B 151.8(2)
C5B N1B C1B C2B -79.2(3)
C1B N1B C3B C4B -80.8(3)
C1B N1B C5B C6B 150.8(3)
C7B S1B N3B Zn1B -85.65(19)
C7B S1B N3B C4B 66.9(2)
C7B C8B C9B C10B 0.7(5)
C8B C7B C12B C11B -0.2(5)
C8B C9B C10B C11B -0.3(5)
C8B C9B C10B C13B 178.8(3)
C9B C10B C11B C12B -0.4(4)
C10B C11B C12B C7B 0.6(5)
C12B C7B C8B C9B -0.4(5)
C13B C10B C11B C12B -179.5(3)
N7 C28 C29 C30 -173.3(3)
N7 C32 C33 C34 -175.8(2)
N7 C36 C37 C38 -177.1(2)
N7 C40 C41 C42 162.5(2)
C28 N7 C32 C33 178.4(2)
C28 N7 C36 C37 -56.3(3)
C28 N7 C40 C41 -69.5(3)
C28 C29 C30 C31 79.7(4)
C32 N7 C28 C29 69.9(3)
C32 N7 C36 C37 -175.7(2)
C32 N7 C40 C41 50.2(3)
C32 C33 C34 C35 -179.4(3)
C36 N7 C28 C29 -49.9(3)
C36 N7 C32 C33 -60.4(3)
C36 N7 C40 C41 169.9(2)
C36 C37 C38 C39 75.0(3)
C40 N7 C28 C29 -168.2(2)
C40 N7 C32 C33 58.5(3)
C40 N7 C36 C37 62.7(3)
C40 C41 C42 C43 174.2(3)
N7A C21A C22A C23A -176.6(5)
N7A C25A C26A C27A -154.6(4)
N7A C29A C30A C31A -178.4(6)
N7A C33A C34A C35A 167.4(6)
C21A N7A C25A C26A 67.2(5)
C21A N7A C29A C30A -178.5(4)
C21A N7A C33A C34A 55.5(6)
C21A C22A C23A C24A -172.7(6)
C25A N7A C21A C22A 177.8(5)
C25A N7A C29A C30A -56.9(5)
C25A N7A C33A C34A -64.4(6)
C25A C26A C27A C28A 71.2(8)
C29A N7A C21A C22A -60.2(5)
C29A N7A C25A C26A -54.7(5)
C29A N7A C33A C34A 174.9(5)
C29A C30A C31A C32A 174.0(7)
C33A N7A C21A C22A 57.9(6)
C33A N7A C25A C26A -173.8(4)
C33A N7A C29A C30A 63.3(5)
C33A C34A C35A C36A -177.1(11)
N7B C21B C22B C23B -179.5(5)
N7B C25B C26B C27B 169.5(5)
N7B C29B C30B C31B 178.3(7)
N7B C33B C34B C35B -169.4(8)
C21B N7B C25B C26B -176.4(5)
C21B N7B C29B C30B 76.9(6)
C21B N7B C33B C34B 72.1(7)
C21B C22B C23B C24B 178.0(6)
C25B N7B C21B C22B -52.4(7)
C25B N7B C29B C30B -161.2(5)
C25B N7B C33B C34B -47.8(7)
C25B C26B C27B C28B 64.4(12)
C29B N7B C21B C22B 69.6(6)
C29B N7B C25B C26B 61.3(6)
C29B N7B C33B C34B -167.9(6)
C29B C30B C31B C32B -172.0(8)
C33B N7B C21B C22B -172.1(5)
C33B N7B C25B C26B -57.5(6)
C33B N7B C29B C30B -41.5(6)
C33B C34B C35B C36B -174.4(12)
C14_1 S2B N4B Zn1B -127.2(3)
C14_1 S2B N4B C6B 71.5(4)
C14_1 C15_1 C16_1 C17_1 0(2)
C15_1 C14_1 C20_1 C19_1 2(2)
C15_1 C16_1 C17_1 C18_1 -176.3(11)
C15_1 C16_1 C17_1 C19_1 2.1(14)
C16_1 C17_1 C19_1 C20_1 -2.1(11)
C17_1 C19_1 C20_1 C14_1 0.2(15)
C18_1 C17_1 C19_1 C20_1 176.3(8)
C20_1 C14_1 C15_1 C16_1 -2(2)
C14_2 S2B N4B Zn1B -132.3(3)
C14_2 S2B N4B C6B 66.5(4)
C14_2 C15_2 C16_2 C17_2 0(2)
C15_2 C14_2 C20_2 C19_2 2(2)
C15_2 C16_2 C17_2 C18_2 -177.8(11)
C15_2 C16_2 C17_2 C19_2 3.1(14)
C16_2 C17_2 C19_2 C20_2 -3.2(12)
C17_2 C19_2 C20_2 C14_2 0.7(15)
C18_2 C17_2 C19_2 C20_2 177.8(8)
C20_2 C14_2 C15_2 C16_2 -2(2)
C14_3 S3BA N2BA Zn1B 69.6(10)
C14_3 S3BA N2BA C2B -76.0(8)
C14_3 C15_3 C16_3 C17_3 0(3)
C15_3 C14_3 C20_3 C19_3 -1.1(17)
C15_3 C16_3 C17_3 C18_3 176.3(16)
C15_3 C16_3 C17_3 C19_3 0(2)
C16_3 C17_3 C19_3 C20_3 -0.5(16)
C17_3 C19_3 C20_3 C14_3 0.9(15)
C18_3 C17_3 C19_3 C20_3 -176.6(10)
C20_3 C14_3 C15_3 C16_3 1(2)
C14_4 S3BB N2BB Zn1B 76.6(9)
C14_4 S3BB N2BB C2B -86.7(9)
C14_4 C15_4 C16_4 C17_4 0(3)
C15_4 C14_4 C20_4 C19_4 -2.3(18)
C15_4 C16_4 C17_4 C18_4 178.2(16)
C15_4 C16_4 C17_4 C19_4 -5(2)
C16_4 C17_4 C19_4 C20_4 6.2(16)
C17_4 C19_4 C20_4 C14_4 -2.7(16)
C18_4 C17_4 C19_4 C20_4 -176.9(10)
C20_4 C14_4 C15_4 C16_4 4(2)
C14_5 S2 N3 Zn1 -133.58(17)
C14_5 S2 N3 C4 68.0(2)
C14_5 C15_5 C16_5 C17_5 0.5(5)
C15_5 C14_5 C20_5 C19_5 1.4(4)
C15_5 C16_5 C17_5 C18_5 -177.9(3)
C15_5 C16_5 C17_5 C19_5 0.9(5)
C16_5 C17_5 C19_5 C20_5 -1.1(4)
C17_5 C19_5 C20_5 C14_5 0.0(4)
C18_5 C17_5 C19_5 C20_5 177.7(3)
C20_5 C14_5 C15_5 C16_5 -1.6(4)
C14_6 S3 N2 Zn1 72.2(2)
C14_6 S3 N2 C6 -81.1(2)
C14_6 C15_6 C16_6 C17_6 -1.1(5)
C15_6 C14_6 C20_6 C19_6 -3.1(5)
C15_6 C16_6 C17_6 C18_6 176.8(3)
C15_6 C16_6 C17_6 C19_6 -2.2(5)
C16_6 C17_6 C19_6 C20_6 2.9(5)
C17_6 C19_6 C20_6 C14_6 -0.3(5)
C18_6 C17_6 C19_6 C20_6 -176.1(3)
C20_6 C14_6 C15_6 C16_6 3.8(5)
